data_7003904
loop_
_publ_author_name
'Jiang, Michael Y.'
'Shin, Ji-Young'
'Patrick, Brian O.'
'Dolphin, David'

_publ_section_title
;
 Structure, formation and catalytic studies of a meso-palladioporphyrin
 intermediate in a Heck reaction
;
_journal_issue 19
_journal_name_full 'Dalton Transactions'
_journal_page_first 2598
_journal_page_last 2602
_journal_paper_doi 10.1039/b801163j
_journal_year 2008
_chemical_formula_sum 'C136.84 H99.68 Cl3.68 N8 P4 Pd2 Zn2'
_chemical_formula_weight 2453.88
_chemical_name_systematic
;
?
;
_space_group_IT_number 4
_symmetry_cell_setting monoclinic
_symmetry_space_group_name_Hall 'P 2yb'
_symmetry_space_group_name_H-M 'P 1 21 1'
_atom_sites_solution_hydrogens geom
_atom_sites_solution_primary direct
_atom_sites_solution_secondary difmap
_audit_creation_method SHELXL-97
_cell_angle_alpha 90.00
_cell_angle_beta 90.820(3)
_cell_angle_gamma 90.00
_cell_formula_units_Z 2
_cell_length_a 13.3040(10)
_cell_length_b 29.414(3)
_cell_length_c 14.4270(10)
_cell_measurement_reflns_used 26806
_cell_measurement_temperature 173(2)
_cell_measurement_theta_max 27.87
_cell_measurement_theta_min 2.06
_cell_volume 5645.1(8)
_computing_structure_refinement 'SHELXL-97 (Sheldrick, 1997)'
_computing_structure_solution 'SHELXS-97 (Sheldrick, 1990)'
_diffrn_ambient_temperature 173(2)
_diffrn_detector_area_resol_mean 11.76
_diffrn_measured_fraction_theta_full 0.923
_diffrn_measured_fraction_theta_max 0.923
_diffrn_measurement_device_type 'Rigaku/ADSC CCD'
_diffrn_measurement_method 'area detector'
_diffrn_radiation_monochromator graphite
_diffrn_radiation_source 'fine-focus sealed tube'
_diffrn_radiation_type MoK\a
_diffrn_radiation_wavelength 0.71073
_diffrn_reflns_av_R_equivalents 0.087
_diffrn_reflns_av_sigmaI/netI 0.1571
_diffrn_reflns_limit_h_max 17
_diffrn_reflns_limit_h_min -16
_diffrn_reflns_limit_k_max 38
_diffrn_reflns_limit_k_min -38
_diffrn_reflns_limit_l_max 17
_diffrn_reflns_limit_l_min -16
_diffrn_reflns_number 22575
_diffrn_reflns_theta_full 27.87
_diffrn_reflns_theta_max 27.87
_diffrn_reflns_theta_min 2.06
_exptl_absorpt_coefficient_mu 0.934
_exptl_absorpt_correction_T_max 1.0000
_exptl_absorpt_correction_T_min 0.7531
_exptl_absorpt_correction_type multi-scan
_exptl_crystal_colour red
_exptl_crystal_density_diffrn 1.4444
_exptl_crystal_density_method 'not measured'
_exptl_crystal_description needle
_exptl_crystal_F_000 2503
_exptl_crystal_size_max 0.50
_exptl_crystal_size_mid 0.10
_exptl_crystal_size_min 0.10
_refine_diff_density_max 2.841
_refine_diff_density_min -1.383
_refine_diff_density_rms 0.162
_refine_ls_abs_structure_details 'Flack H D (1983), Acta Cryst. A39, 876-881'
_refine_ls_abs_structure_Flack 0.28(2)
_refine_ls_extinction_coef 0.0038(3)
_refine_ls_extinction_expression Fc^*^=kFc[1+0.001xFc^2^\l^3^/sin(2\q)]^-1/4^
_refine_ls_extinction_method SHELXL
_refine_ls_goodness_of_fit_ref 1.052
_refine_ls_hydrogen_treatment mixed
_refine_ls_matrix_type fullcycle
_refine_ls_number_parameters 1417
_refine_ls_number_reflns 22575
_refine_ls_number_restraints 1
_refine_ls_restrained_S_all 1.052
_refine_ls_R_factor_all 0.1121
_refine_ls_R_factor_gt 0.0792
_refine_ls_shift/su_max 0.003
_refine_ls_shift/su_mean 0.001
_refine_ls_structure_factor_coef Fsqd
_refine_ls_weighting_details 'calc w=1/[\s^2^(Fo^2^)+(0.0846P)^2^+0.0000P] where P=(Fo^2^+2Fc^2^)/3'
_refine_ls_weighting_scheme calc
_refine_ls_wR_factor_gt 0.1802
_refine_ls_wR_factor_ref 0.2204
_reflns_number_gt 15404
_reflns_number_total 22575
_reflns_threshold_expression >2sigma(I)
_cod_data_source_file b801163j.txt
_cod_data_source_block dd179
_cod_original_sg_symbol_H-M 'P 21'
_cod_database_code 7003904

loop_
_symmetry_equiv_pos_as_xyz
'x, y, z'
'-x, y+1/2, -z'

loop_
_atom_site_label
_atom_site_type_symbol
_atom_site_fract_x
_atom_site_fract_y
_atom_site_fract_z
_atom_site_U_iso_or_equiv
_atom_site_adp_type
_atom_site_occupancy
_atom_site_symmetry_multiplicity
_atom_site_calc_flag
_atom_site_refinement_flags
_atom_site_disorder_assembly
_atom_site_disorder_group
Pd1 Pd -0.00109(5) 1.13349(3) -0.27740(5) 0.02251(17) Uani 1 1 d . A 1
Zn1 Zn 0.29808(8) 1.02749(4) -0.13546(7) 0.0237(2) Uani 1 1 d . A 1
Cl1 Cl -0.13928(18) 1.17608(9) -0.33871(19) 0.0327(5) Uani 1 1 d . A 1
P1 P 0.10625(17) 1.19571(8) -0.28438(17) 0.0229(5) Uani 1 1 d . A 1
P2 P -0.10153(18) 1.06896(8) -0.26561(16) 0.0222(5) Uani 1 1 d . A 1
N21 N 0.4133(6) 0.9921(3) -0.1910(6) 0.0264(18) Uani 1 1 d . A 1
N22 N 0.2497(5) 1.0423(3) -0.2657(5) 0.0221(16) Uani 1 1 d . A 1
N23 N 0.1887(5) 1.0663(3) -0.0800(5) 0.0219(16) Uani 1 1 d . A 1
N24 N 0.3494(6) 1.0129(3) -0.0047(6) 0.0296(19) Uani 1 1 d . A 1
C1 C 0.4924(7) 0.9727(3) -0.1423(7) 0.028(2) Uani 1 1 d . A 1
C2 C 0.5609(8) 0.9531(4) -0.2066(7) 0.036(2) Uani 1 1 d . A 1
H2 H 0.6234 0.9392 -0.1909 0.043 Uiso 1 1 calc R A 1
C3 C 0.5229(8) 0.9573(4) -0.2911(8) 0.035(2) Uani 1 1 d . A 1
H3 H 0.5519 0.9463 -0.3465 0.042 Uiso 1 1 calc R A 1
C4 C 0.4293(7) 0.9817(3) -0.2841(7) 0.027(2) Uani 1 1 d . A 1
C5 C 0.3639(7) 0.9936(4) -0.3559(6) 0.026(2) Uani 1 1 d . A 1
C6 C 0.2810(7) 1.0226(3) -0.3472(6) 0.028(2) Uani 1 1 d . A 1
C7 C 0.2181(7) 1.0392(4) -0.4223(7) 0.031(2) Uani 1 1 d . A 1
H7 H 0.2229 1.0305 -0.4856 0.037 Uiso 1 1 calc R A 1
C8 C 0.1513(7) 1.0691(4) -0.3877(6) 0.030(2) Uani 1 1 d . A 1
H8 H 0.1015 1.0855 -0.4218 0.036 Uiso 1 1 calc R A 1
C9 C 0.1703(6) 1.0715(3) -0.2884(6) 0.0219(19) Uani 1 1 d . A 1
C10 C 0.1155(7) 1.0956(3) -0.2262(6) 0.0217(18) Uani 1 1 d . A 1
C11 C 0.1251(6) 1.0941(3) -0.1281(6) 0.0205(18) Uani 1 1 d . A 1
C12 C 0.0655(7) 1.1200(3) -0.0655(7) 0.026(2) Uani 1 1 d . A 1
H12 H 0.0179 1.1429 -0.0818 0.031 Uiso 1 1 calc R A 1
C13 C 0.0894(7) 1.1061(3) 0.0206(7) 0.029(2) Uani 1 1 d . A 1
H13 H 0.0609 1.1168 0.0765 0.034 Uiso 1 1 calc R A 1
C14 C 0.1669(7) 1.0715(3) 0.0124(6) 0.0237(19) Uani 1 1 d . A 1
C15 C 0.2147(7) 1.0485(4) 0.0869(7) 0.030(2) Uani 1 1 d . A 1
C16 C 0.3000(7) 1.0221(3) 0.0773(6) 0.026(2) Uani 1 1 d . A 1
C17 C 0.3548(8) 1.0001(4) 0.1537(7) 0.036(3) Uani 1 1 d . A 1
H17 H 0.3375 1.0004 0.2173 0.044 Uiso 1 1 calc R A 1
C18 C 0.4352(9) 0.9790(4) 0.1155(8) 0.041(3) Uani 1 1 d . A 1
H18 H 0.4841 0.9614 0.1480 0.050 Uiso 1 1 calc R A 1
C19 C 0.4336(7) 0.9878(4) 0.0176(7) 0.031(2) Uani 1 1 d . A 1
C20 C 0.5018(7) 0.9725(4) -0.0462(7) 0.032(2) Uani 1 1 d . A 1
H20 H 0.5626 0.9603 -0.0215 0.039 Uiso 1 1 calc R A 1
C25 C 0.3771(8) 0.9705(4) -0.4488(7) 0.032(2) Uani 1 1 d . A 1
C26 C 0.3363(8) 0.9267(4) -0.4605(9) 0.039(3) Uani 1 1 d . A 1
H26 H 0.3033 0.9120 -0.4108 0.046 Uiso 1 1 calc R A 1
C27 C 0.3452(10) 0.9052(5) -0.5457(9) 0.054(4) Uani 1 1 d . A 1
H27 H 0.3188 0.8754 -0.5543 0.065 Uiso 1 1 calc R A 1
C28 C 0.3920(10) 0.9268(5) -0.6174(8) 0.052(3) Uani 1 1 d . A 1
H28 H 0.3957 0.9122 -0.6760 0.063 Uiso 1 1 calc R A 1
C29 C 0.4329(10) 0.9685(4) -0.6061(8) 0.045(3) Uani 1 1 d . A 1
H29 H 0.4673 0.9826 -0.6557 0.053 Uiso 1 1 calc R A 1
C30 C 0.4243(9) 0.9915(4) -0.5194(8) 0.041(3) Uani 1 1 d . A 1
H30 H 0.4515 1.0211 -0.5113 0.049 Uiso 1 1 calc R A 1
C31 C 0.1769(7) 1.0578(4) 0.1798(7) 0.031(2) Uani 1 1 d . A 1
C32 C 0.0744(8) 1.0496(4) 0.1972(7) 0.039(3) Uani 1 1 d . A 1
H32 H 0.0332 1.0355 0.1512 0.047 Uiso 1 1 calc R A 1
C33 C 0.0330(9) 1.0623(5) 0.2824(8) 0.048(3) Uani 1 1 d . A 1
H33 H -0.0359 1.0566 0.2940 0.058 Uiso 1 1 calc R A 1
C34 C 0.0927(10) 1.0832(5) 0.3497(7) 0.050(3) Uani 1 1 d . A 1
H34 H 0.0638 1.0934 0.4058 0.060 Uiso 1 1 calc R A 1
C35 C 0.1947(9) 1.0892(4) 0.3347(7) 0.043(3) Uani 1 1 d . A 1
H35 H 0.2367 1.1006 0.3831 0.052 Uiso 1 1 calc R A 1
C36 C 0.2356(8) 1.0786(4) 0.2497(7) 0.034(2) Uani 1 1 d . A 1
H36 H 0.3041 1.0855 0.2384 0.041 Uiso 1 1 calc R A 1
C37 C 0.2236(7) 1.1937(3) -0.2188(6) 0.0237(19) Uani 1 1 d . A 1
C38 C 0.2994(7) 1.1626(3) -0.2414(7) 0.030(2) Uani 1 1 d . A 1
H38 H 0.2885 1.1423 -0.2917 0.036 Uiso 1 1 calc R A 1
C39 C 0.3878(7) 1.1607(4) -0.1934(8) 0.036(3) Uani 1 1 d . A 1
H39 H 0.4388 1.1403 -0.2126 0.043 Uiso 1 1 calc R A 1
C40 C 0.4043(8) 1.1882(4) -0.1167(8) 0.035(2) Uani 1 1 d . A 1
H40 H 0.4655 1.1861 -0.0821 0.042 Uiso 1 1 calc R A 1
C41 C 0.3306(7) 1.2188(4) -0.0909(7) 0.033(2) Uani 1 1 d . A 1
H41 H 0.3413 1.2378 -0.0383 0.039 Uiso 1 1 calc R A 1
C42 C 0.2408(7) 1.2220(4) -0.1417(6) 0.027(2) Uani 1 1 d . A 1
H42 H 0.1911 1.2434 -0.1241 0.032 Uiso 1 1 calc R A 1
C43 C 0.1459(7) 1.2067(3) -0.4027(6) 0.0255(19) Uani 1 1 d . A 1
C44 C 0.2437(8) 1.2229(4) -0.4223(8) 0.036(2) Uani 1 1 d . A 1
H44 H 0.2897 1.2298 -0.3733 0.043 Uiso 1 1 calc R A 1
C45 C 0.2709(8) 1.2285(4) -0.5124(7) 0.039(3) Uani 1 1 d . A 1
H45 H 0.3364 1.2394 -0.5252 0.047 Uiso 1 1 calc R A 1
C46 C 0.2070(8) 1.2188(4) -0.5850(8) 0.039(3) Uani 1 1 d . A 1
H46 H 0.2287 1.2226 -0.6470 0.047 Uiso 1 1 calc R A 1
C47 C 0.1087(8) 1.2033(5) -0.5676(7) 0.041(3) Uani 1 1 d . A 1
H47 H 0.0626 1.1976 -0.6171 0.050 Uiso 1 1 calc R A 1
C48 C 0.0816(8) 1.1966(4) -0.4766(7) 0.034(2) Uani 1 1 d . A 1
H48 H 0.0167 1.1848 -0.4641 0.041 Uiso 1 1 calc R A 1
C49 C 0.0504(7) 1.2480(3) -0.2412(6) 0.024(2) Uani 1 1 d . A 1
C50 C 0.0879(9) 1.2909(4) -0.2614(8) 0.041(3) Uani 1 1 d . A 1
H50 H 0.1391 1.2938 -0.3063 0.050 Uiso 1 1 calc R A 1
C51 C 0.0528(10) 1.3294(4) -0.2179(9) 0.049(3) Uani 1 1 d . A 1
H51 H 0.0816 1.3583 -0.2297 0.059 Uiso 1 1 calc R A 1
C52 C -0.0271(9) 1.3246(4) -0.1555(9) 0.047(3) Uani 1 1 d . A 1
H52 H -0.0531 1.3508 -0.1256 0.056 Uiso 1 1 calc R A 1
C53 C -0.0679(8) 1.2829(4) -0.1373(8) 0.037(3) Uani 1 1 d . A 1
H53 H -0.1218 1.2804 -0.0952 0.045 Uiso 1 1 calc R A 1
C54 C -0.0310(8) 1.2448(4) -0.1800(7) 0.032(2) Uani 1 1 d . A 1
H54 H -0.0605 1.2160 -0.1680 0.038 Uiso 1 1 calc R A 1
C55 C -0.0482(7) 1.0212(3) -0.1982(7) 0.027(2) Uani 1 1 d . A 1
C56 C -0.0705(8) 1.0156(3) -0.1041(7) 0.032(2) Uani 1 1 d . A 1
H56 H -0.1219 1.0334 -0.0768 0.039 Uiso 1 1 calc R A 1
C57 C -0.0172(10) 0.9841(4) -0.0506(9) 0.050(3) Uani 1 1 d . A 1
H57 H -0.0294 0.9815 0.0140 0.059 Uiso 1 1 calc R A 1
C58 C 0.0531(9) 0.9567(4) -0.0918(11) 0.053(4) Uani 1 1 d . A 1
H58 H 0.0883 0.9348 -0.0556 0.064 Uiso 1 1 calc R A 1
C59 C 0.0724(8) 0.9606(4) -0.1816(10) 0.045(3) Uani 1 1 d . A 1
H59 H 0.1207 0.9409 -0.2080 0.054 Uiso 1 1 calc R A 1
C60 C 0.0244(8) 0.9927(3) -0.2390(9) 0.036(3) Uani 1 1 d . A 1
H60 H 0.0400 0.9951 -0.3028 0.044 Uiso 1 1 calc R A 1
C61 C -0.1382(7) 1.0432(3) -0.3761(6) 0.028(2) Uani 1 1 d . A 1
C62 C -0.1401(7) 1.0698(4) -0.4562(7) 0.031(2) Uani 1 1 d . A 1
H62 H -0.1179 1.1005 -0.4543 0.037 Uiso 1 1 calc R A 1
C63 C -0.1744(8) 1.0509(4) -0.5380(8) 0.040(3) Uani 1 1 d . A 1
H63 H -0.1755 1.0690 -0.5926 0.048 Uiso 1 1 calc R A 1
C64 C -0.2065(10) 1.0075(4) -0.5424(8) 0.050(3) Uani 1 1 d . A 1
H64 H -0.2305 0.9953 -0.5995 0.060 Uiso 1 1 calc R A 1
C65 C -0.2044(10) 0.9806(4) -0.4621(8) 0.048(3) Uani 1 1 d . A 1
H65 H -0.2258 0.9498 -0.4648 0.058 Uiso 1 1 calc R A 1
C66 C -0.1712(9) 0.9988(4) -0.3796(8) 0.042(3) Uani 1 1 d . A 1
H66 H -0.1710 0.9808 -0.3249 0.050 Uiso 1 1 calc R A 1
C67 C -0.2200(7) 1.0812(4) -0.2072(7) 0.031(2) Uani 1 1 d . A 1
C68 C -0.3122(7) 1.0632(3) -0.2382(8) 0.033(2) Uani 1 1 d . A 1
H68 H -0.3140 1.0446 -0.2920 0.040 Uiso 1 1 calc R A 1
C69 C -0.3999(9) 1.0720(4) -0.1924(8) 0.040(3) Uani 1 1 d . A 1
H69 H -0.4626 1.0604 -0.2142 0.048 Uiso 1 1 calc R A 1
C70 C -0.3929(9) 1.0988(4) -0.1113(9) 0.050(3) Uani 1 1 d . A 1
H70 H -0.4516 1.1032 -0.0756 0.059 Uiso 1 1 calc R A 1
C71 C -0.3067(9) 1.1183(4) -0.0826(10) 0.051(3) Uani 1 1 d . A 1
H71 H -0.3054 1.1379 -0.0303 0.062 Uiso 1 1 calc R A 1
C72 C -0.2205(9) 1.1095(4) -0.1304(8) 0.042(3) Uani 1 1 d . A 1
H72 H -0.1593 1.1231 -0.1102 0.051 Uiso 1 1 calc R A 1
Pd2 Pd 0.26772(5) 0.70877(3) -0.26559(5) 0.02232(17) Uani 1 1 d . B 2
Zn2 Zn 0.56129(8) 0.81899(4) -0.12259(7) 0.0235(2) Uani 1 1 d . B 2
Cl2 Cl 0.13230(17) 0.66467(9) -0.32618(19) 0.0320(5) Uani 1 1 d . B 2
P3 P 0.16336(17) 0.77250(8) -0.25665(17) 0.0220(5) Uani 1 1 d . B 2
P4 P 0.37729(17) 0.64735(8) -0.27570(17) 0.0233(5) Uani 1 1 d . B 2
N93 N 0.6794(6) 0.8540(3) -0.1763(5) 0.0245(17) Uani 1 1 d . B 2
N94 N 0.5185(5) 0.8004(3) -0.2537(5) 0.0208(15) Uani 1 1 d . B 2
N95 N 0.4526(6) 0.7800(3) -0.0674(5) 0.0267(17) Uani 1 1 d . B 2
N96 N 0.6032(6) 0.8391(3) 0.0074(6) 0.0277(18) Uani 1 1 d . B 2
C73 C 0.7501(7) 0.8784(4) -0.1259(7) 0.028(2) Uani 1 1 d . B 2
C74 C 0.8208(8) 0.8980(4) -0.1902(7) 0.032(2) Uani 1 1 d . B 2
H74 H 0.8790 0.9150 -0.1737 0.039 Uiso 1 1 calc R B 2
C75 C 0.7907(6) 0.8881(3) -0.2753(7) 0.026(2) Uani 1 1 d . B 2
H75 H 0.8219 0.8977 -0.3308 0.031 Uiso 1 1 calc R B 2
C76 C 0.7011(7) 0.8599(3) -0.2692(6) 0.0212(18) Uani 1 1 d . B 2
C77 C 0.6448(7) 0.8432(3) -0.3432(7) 0.028(2) Uani 1 1 d . B 2
C78 C 0.5578(7) 0.8154(3) -0.3352(6) 0.0226(19) Uani 1 1 d . B 2
C79 C 0.5014(7) 0.7960(3) -0.4122(7) 0.027(2) Uani 1 1 d . B 2
H79 H 0.5131 0.8010 -0.4762 0.032 Uiso 1 1 calc R B 2
C80 C 0.4286(7) 0.7694(3) -0.3754(7) 0.026(2) Uani 1 1 d . B 2
H80 H 0.3793 0.7525 -0.4089 0.031 Uiso 1 1 calc R B 2
C81 C 0.4402(7) 0.7715(3) -0.2751(6) 0.0214(18) Uani 1 1 d . B 2
C82 C 0.3800(7) 0.7471(3) -0.2137(7) 0.025(2) Uani 1 1 d . B 2
C83 C 0.3878(6) 0.7507(3) -0.1169(5) 0.0184(17) Uani 1 1 d . B 2
C84 C 0.3272(7) 0.7268(4) -0.0527(6) 0.027(2) Uani 1 1 d . B 2
H84 H 0.2783 0.7044 -0.0679 0.033 Uiso 1 1 calc R B 2
C85 C 0.3516(7) 0.7417(3) 0.0356(6) 0.026(2) Uani 1 1 d . B 2
H85 H 0.3233 0.7314 0.0919 0.032 Uiso 1 1 calc R B 2
C86 C 0.4285(7) 0.7761(3) 0.0258(6) 0.0240(19) Uani 1 1 d . B 2
C87 C 0.4743(7) 0.7997(3) 0.0965(7) 0.027(2) Uani 1 1 d . B 2
C88 C 0.5551(8) 0.8292(3) 0.0896(7) 0.030(2) Uani 1 1 d . B 2
C89 C 0.6022(8) 0.8530(4) 0.1644(7) 0.033(2) Uani 1 1 d . B 2
H89 H 0.5820 0.8525 0.2273 0.040 Uiso 1 1 calc R B 2
C90 C 0.6837(9) 0.8772(4) 0.1287(8) 0.043(3) Uani 1 1 d . B 2
H90 H 0.7301 0.8961 0.1613 0.051 Uiso 1 1 calc R B 2
C91 C 0.6809(8) 0.8670(4) 0.0313(7) 0.032(2) Uani 1 1 d . B 2
C92 C 0.7509(8) 0.8844(4) -0.0318(7) 0.035(2) Uani 1 1 d . B 2
H92 H 0.8042 0.9022 -0.0065 0.043 Uiso 1 1 calc R B 2
C97 C 0.6773(6) 0.8548(3) -0.4386(6) 0.0220(18) Uani 1 1 d . B 2
C98 C 0.7769(7) 0.8423(3) -0.4690(7) 0.028(2) Uani 1 1 d . B 2
H98 H 0.8201 0.8250 -0.4296 0.034 Uiso 1 1 calc R B 2
C99 C 0.8085(8) 0.8557(4) -0.5554(7) 0.039(3) Uani 1 1 d . B 2
H99 H 0.8742 0.8477 -0.5747 0.047 Uiso 1 1 calc R B 2
C100 C 0.7466(9) 0.8807(4) -0.6152(8) 0.040(3) Uani 1 1 d . B 2
H100 H 0.7694 0.8899 -0.6744 0.048 Uiso 1 1 calc R B 2
C101 C 0.6511(8) 0.8916(4) -0.5861(7) 0.035(2) Uani 1 1 d . B 2
H101 H 0.6075 0.9079 -0.6269 0.042 Uiso 1 1 calc R B 2
C102 C 0.6174(7) 0.8796(4) -0.5001(7) 0.030(2) Uani 1 1 d . B 2
H102 H 0.5518 0.8884 -0.4821 0.036 Uiso 1 1 calc R B 2
C103 C 0.4318(8) 0.7925(4) 0.1922(7) 0.037(3) Uani 1 1 d . B 2
C104 C 0.3367(8) 0.8068(5) 0.2145(8) 0.046(3) Uani 1 1 d . B 2
H104 H 0.2978 0.8225 0.1691 0.055 Uiso 1 1 calc R B 2
C105 C 0.2961(11) 0.7991(5) 0.2995(8) 0.058(4) Uani 1 1 d . B 2
H105 H 0.2320 0.8111 0.3139 0.069 Uiso 1 1 calc R B 2
C106 C 0.3480(10) 0.7741(5) 0.3631(7) 0.046(3) Uani 1 1 d . B 2
H106 H 0.3175 0.7673 0.4206 0.055 Uiso 1 1 calc R B 2
C107 C 0.4442(8) 0.7584(5) 0.3465(8) 0.044(3) Uani 1 1 d . B 2
H107 H 0.4803 0.7408 0.3910 0.053 Uiso 1 1 calc R B 2
C108 C 0.4862(8) 0.7699(4) 0.2599(7) 0.037(3) Uani 1 1 d . B 2
H108 H 0.5540 0.7619 0.2482 0.044 Uiso 1 1 calc R B 2
C109 C 0.2112(7) 0.8208(3) -0.1873(7) 0.028(2) Uani 1 1 d . B 2
C110 C 0.2845(7) 0.8473(4) -0.2252(8) 0.033(2) Uani 1 1 d . B 2
H110 H 0.3040 0.8424 -0.2875 0.039 Uiso 1 1 calc R B 2
C111 C 0.3321(8) 0.8826(3) -0.1714(8) 0.038(3) Uani 1 1 d . B 2
H111 H 0.3812 0.9019 -0.1977 0.045 Uiso 1 1 calc R B 2
C112 C 0.3031(9) 0.8875(4) -0.0773(9) 0.042(3) Uani 1 1 d . B 2
H112 H 0.3346 0.9096 -0.0387 0.050 Uiso 1 1 calc R B 2
C113 C 0.2307(9) 0.8605(4) -0.0435(8) 0.040(3) Uani 1 1 d . B 2
H113 H 0.2112 0.8643 0.0192 0.049 Uiso 1 1 calc R B 2
C114 C 0.1830(7) 0.8269(3) -0.0974(7) 0.029(2) Uani 1 1 d . B 2
H114 H 0.1315 0.8087 -0.0717 0.035 Uiso 1 1 calc R B 2
C115 C 0.1318(7) 0.7965(3) -0.3694(7) 0.026(2) Uani 1 1 d . B 2
C116 C 0.1046(8) 0.8435(3) -0.3765(9) 0.036(2) Uani 1 1 d . B 2
H116 H 0.1052 0.8625 -0.3231 0.043 Uiso 1 1 calc R B 2
C117 C 0.0780(8) 0.8606(4) -0.4613(8) 0.039(3) Uani 1 1 d . B 2
H117 H 0.0581 0.8915 -0.4660 0.046 Uiso 1 1 calc R B 2
C118 C 0.0789(8) 0.8340(4) -0.5413(8) 0.036(3) Uani 1 1 d . B 2
H118 H 0.0632 0.8472 -0.5998 0.044 Uiso 1 1 calc R B 2
C119 C 0.1030(8) 0.7882(4) -0.5348(7) 0.036(3) Uani 1 1 d . B 2
H119 H 0.0995 0.7692 -0.5880 0.043 Uiso 1 1 calc R B 2
C120 C 0.1320(7) 0.7707(3) -0.4494(6) 0.026(2) Uani 1 1 d . B 2
H120 H 0.1528 0.7398 -0.4458 0.031 Uiso 1 1 calc R B 2
C121 C 0.0440(7) 0.7603(3) -0.2030(6) 0.0239(19) Uani 1 1 d . B 2
C122 C -0.0439(7) 0.7825(4) -0.2272(7) 0.033(2) Uani 1 1 d . B 2
H122 H -0.0455 0.8023 -0.2791 0.040 Uiso 1 1 calc R B 2
C123 C -0.1309(8) 0.7756(4) -0.1753(8) 0.041(3) Uani 1 1 d . B 2
H123 H -0.1910 0.7912 -0.1923 0.049 Uiso 1 1 calc R B 2
C124 C -0.1312(8) 0.7473(4) -0.1015(8) 0.038(3) Uani 1 1 d . B 2
H124 H -0.1908 0.7427 -0.0672 0.045 Uiso 1 1 calc R B 2
C125 C -0.0429(8) 0.7249(4) -0.0766(8) 0.038(3) Uani 1 1 d . B 2
H125 H -0.0421 0.7051 -0.0245 0.046 Uiso 1 1 calc R B 2
C126 C 0.0449(8) 0.7312(4) -0.1274(8) 0.040(3) Uani 1 1 d . B 2
H126 H 0.1048 0.7156 -0.1101 0.048 Uiso 1 1 calc R B 2
C127 C 0.4955(7) 0.6498(3) -0.2085(6) 0.0223(18) Uani 1 1 d . B 2
C128 C 0.5101(7) 0.6234(4) -0.1304(7) 0.031(2) Uani 1 1 d . B 2
H128 H 0.4601 0.6022 -0.1126 0.038 Uiso 1 1 calc R B 2
C129 C 0.5994(7) 0.6278(4) -0.0767(6) 0.029(2) Uani 1 1 d . B 2
H129 H 0.6097 0.6099 -0.0226 0.035 Uiso 1 1 calc R B 2
C130 C 0.6702(7) 0.6581(4) -0.1042(7) 0.035(2) Uani 1 1 d . B 2
H130 H 0.7307 0.6605 -0.0687 0.042 Uiso 1 1 calc R B 2
C131 C 0.6583(8) 0.6853(4) -0.1805(7) 0.032(2) Uani 1 1 d . B 2
H131 H 0.7086 0.7067 -0.1968 0.038 Uiso 1 1 calc R B 2
C132 C 0.5689(7) 0.6809(4) -0.2348(7) 0.027(2) Uani 1 1 d . B 2
H132 H 0.5592 0.6990 -0.2888 0.033 Uiso 1 1 calc R B 2
C133 C 0.4189(7) 0.6374(4) -0.3929(6) 0.026(2) Uani 1 1 d . B 2
C134 C 0.3527(7) 0.6462(4) -0.4668(7) 0.033(2) Uani 1 1 d . B 2
H134 H 0.2867 0.6566 -0.4546 0.040 Uiso 1 1 calc R B 2
C135 C 0.3818(8) 0.6399(4) -0.5569(7) 0.038(3) Uani 1 1 d . B 2
H135 H 0.3366 0.6472 -0.6063 0.046 Uiso 1 1 calc R B 2
C136 C 0.4750(9) 0.6234(5) -0.5763(8) 0.050(3) Uani 1 1 d . B 2
H136 H 0.4924 0.6172 -0.6387 0.060 Uiso 1 1 calc R B 2
C137 C 0.5454(8) 0.6154(4) -0.5046(8) 0.038(3) Uani 1 1 d . B 2
H137 H 0.6125 0.6067 -0.5178 0.046 Uiso 1 1 calc R B 2
C138 C 0.5139(7) 0.6207(4) -0.4139(7) 0.033(2) Uani 1 1 d . B 2
H138 H 0.5585 0.6126 -0.3646 0.039 Uiso 1 1 calc R B 2
C139 C 0.3218(8) 0.5941(4) -0.2369(7) 0.031(2) Uani 1 1 d . B 2
C140 C 0.3570(8) 0.5525(3) -0.2610(9) 0.038(3) Uani 1 1 d . B 2
H140 H 0.4083 0.5513 -0.3061 0.046 Uiso 1 1 calc R B 2
C141 C 0.3250(10) 0.5134(4) -0.2261(10) 0.052(3) Uani 1 1 d . B 2
H141 H 0.3531 0.4854 -0.2459 0.062 Uiso 1 1 calc R B 2
C142 C 0.2489(10) 0.5141(5) -0.1593(9) 0.053(3) Uani 1 1 d . B 2
H142 H 0.2261 0.4867 -0.1317 0.063 Uiso 1 1 calc R B 2
C143 C 0.2088(10) 0.5549(5) -0.1353(8) 0.052(3) Uani 1 1 d . B 2
H143 H 0.1553 0.5559 -0.0924 0.062 Uiso 1 1 calc R B 2
C144 C 0.2453(8) 0.5955(4) -0.1728(8) 0.036(2) Uani 1 1 d . B 2
H144 H 0.2177 0.6238 -0.1544 0.043 Uiso 1 1 calc R B 2
C300 C -0.1308(13) 0.4526(7) 0.6630(18) 0.096(9) Uani 0.840(12) 1 d P C 3
H30A H -0.1517 0.4848 0.6683 0.116 Uiso 0.840(12) 1 calc PR C 3
H30B H -0.1725 0.4382 0.6138 0.116 Uiso 0.840(12) 1 calc PR C 3
Cl3 Cl -0.0022(5) 0.4499(3) 0.6323(8) 0.171(6) Uani 0.840(12) 1 d P C 3
Cl4 Cl -0.1499(6) 0.4256(3) 0.7654(8) 0.152(4) Uani 0.840(12) 1 d P C 3

loop_
_atom_site_aniso_label
_atom_site_aniso_U_11
_atom_site_aniso_U_22
_atom_site_aniso_U_33
_atom_site_aniso_U_23
_atom_site_aniso_U_13
_atom_site_aniso_U_12
Pd1 0.0180(3) 0.0241(3) 0.0253(4) 0.0010(3) -0.0042(2) 0.0013(3)
Zn1 0.0208(5) 0.0272(6) 0.0230(6) -0.0002(4) -0.0036(4) 0.0028(5)
Cl1 0.0238(11) 0.0311(12) 0.0429(15) 0.0064(10) -0.0087(10) 0.0034(10)
P1 0.0201(11) 0.0267(12) 0.0218(12) 0.0008(9) -0.0007(9) -0.0021(10)
P2 0.0231(11) 0.0207(11) 0.0227(12) -0.0009(9) -0.0022(9) -0.0028(9)
N21 0.022(4) 0.023(4) 0.033(5) -0.006(3) -0.013(3) -0.003(3)
N22 0.016(3) 0.030(4) 0.021(4) -0.005(3) -0.001(3) 0.009(3)
N23 0.018(3) 0.028(4) 0.020(4) 0.001(3) -0.005(3) -0.002(3)
N24 0.024(4) 0.040(5) 0.025(4) 0.001(4) -0.011(3) 0.006(4)
C1 0.025(5) 0.032(5) 0.028(5) -0.002(4) -0.008(4) 0.001(4)
C2 0.028(5) 0.048(7) 0.033(6) -0.002(5) -0.008(4) 0.011(5)
C3 0.036(6) 0.034(6) 0.034(6) -0.004(5) 0.005(4) 0.010(5)
C4 0.018(4) 0.027(5) 0.035(6) -0.001(4) -0.001(4) 0.010(4)
C5 0.018(4) 0.040(6) 0.021(5) 0.002(4) -0.003(3) 0.006(4)
C6 0.030(5) 0.034(5) 0.019(5) -0.006(4) -0.006(4) 0.010(4)
C7 0.030(5) 0.039(6) 0.024(5) -0.014(4) 0.006(4) 0.004(4)
C8 0.023(5) 0.054(7) 0.013(5) -0.001(4) -0.001(3) -0.001(5)
C9 0.011(4) 0.043(6) 0.012(4) -0.004(4) 0.004(3) 0.004(4)
C10 0.022(4) 0.023(5) 0.020(5) 0.001(3) 0.000(3) 0.004(4)
C11 0.021(4) 0.027(5) 0.014(4) -0.007(3) 0.000(3) 0.007(4)
C12 0.025(5) 0.024(5) 0.028(5) -0.004(4) 0.001(4) 0.013(4)
C13 0.033(5) 0.028(5) 0.024(5) -0.002(4) 0.000(4) 0.002(4)
C14 0.022(4) 0.029(5) 0.020(5) -0.008(4) -0.002(3) 0.006(4)
C15 0.021(5) 0.036(6) 0.032(6) 0.006(4) -0.002(4) -0.001(4)
C16 0.029(5) 0.033(5) 0.016(4) -0.001(4) -0.010(4) 0.007(4)
C17 0.032(5) 0.061(7) 0.016(5) 0.010(5) -0.010(4) 0.019(5)
C18 0.047(7) 0.043(6) 0.034(6) 0.007(5) -0.023(5) -0.001(5)
C19 0.026(5) 0.036(6) 0.031(6) 0.001(4) -0.002(4) -0.002(4)
C20 0.025(5) 0.040(6) 0.031(6) 0.001(4) -0.011(4) 0.014(4)
C25 0.028(5) 0.036(6) 0.034(6) 0.002(4) 0.000(4) 0.013(4)
C26 0.025(5) 0.039(6) 0.051(7) -0.013(5) -0.005(5) -0.007(5)
C27 0.054(8) 0.060(8) 0.049(8) -0.026(6) -0.015(6) 0.013(7)
C28 0.058(8) 0.077(10) 0.022(6) -0.010(6) -0.011(5) 0.015(7)
C29 0.065(8) 0.045(7) 0.024(6) -0.002(5) 0.004(5) 0.024(6)
C30 0.049(7) 0.042(6) 0.032(6) -0.004(5) 0.013(5) 0.001(6)
C31 0.019(4) 0.047(6) 0.027(5) -0.007(4) 0.000(4) 0.001(4)
C32 0.039(6) 0.057(7) 0.021(5) -0.006(5) -0.005(4) -0.004(5)
C33 0.043(7) 0.074(9) 0.028(6) 0.003(6) 0.005(5) 0.007(6)
C34 0.074(9) 0.062(8) 0.015(5) -0.010(5) -0.014(5) 0.025(7)
C35 0.052(7) 0.054(7) 0.023(6) 0.005(5) -0.008(5) 0.000(6)
C36 0.034(5) 0.050(7) 0.017(5) 0.003(4) 0.004(4) 0.009(5)
C37 0.023(4) 0.030(5) 0.019(5) 0.000(4) -0.002(3) -0.007(4)
C38 0.027(5) 0.029(5) 0.034(6) 0.002(4) 0.000(4) 0.006(4)
C39 0.016(4) 0.046(7) 0.046(7) 0.006(5) -0.008(4) -0.001(4)
C40 0.023(5) 0.046(6) 0.036(6) 0.005(5) -0.006(4) -0.004(5)
C41 0.030(5) 0.047(7) 0.022(5) 0.001(4) -0.005(4) 0.002(5)
C42 0.024(5) 0.041(6) 0.014(4) -0.006(4) 0.002(3) -0.002(4)
C43 0.021(4) 0.027(5) 0.029(5) 0.000(4) 0.004(4) 0.004(4)
C44 0.038(6) 0.033(6) 0.036(6) -0.010(4) -0.004(5) -0.006(5)
C45 0.027(5) 0.059(7) 0.031(6) 0.009(5) 0.005(4) -0.009(5)
C46 0.038(6) 0.051(7) 0.028(6) -0.006(5) 0.005(4) -0.003(5)
C47 0.032(5) 0.067(8) 0.025(5) 0.002(5) -0.002(4) -0.008(6)
C48 0.041(6) 0.035(6) 0.027(6) -0.010(4) -0.003(4) -0.002(5)
C49 0.021(4) 0.032(5) 0.018(5) -0.007(4) -0.006(3) 0.008(4)
C50 0.049(7) 0.027(5) 0.048(7) 0.000(5) 0.018(5) 0.008(5)
C51 0.064(8) 0.038(7) 0.047(7) -0.017(5) 0.018(6) -0.017(6)
C52 0.050(7) 0.036(6) 0.054(8) -0.004(5) -0.003(6) 0.004(6)
C53 0.039(6) 0.035(6) 0.038(6) 0.004(5) 0.017(5) -0.002(5)
C54 0.030(5) 0.040(6) 0.026(5) -0.008(4) -0.003(4) 0.005(5)
C55 0.020(4) 0.030(5) 0.031(5) -0.003(4) -0.005(4) 0.003(4)
C56 0.047(6) 0.019(5) 0.031(6) -0.002(4) -0.009(4) 0.004(4)
C57 0.070(9) 0.047(7) 0.032(7) 0.008(5) -0.007(6) 0.008(7)
C58 0.038(7) 0.037(7) 0.084(11) 0.003(7) -0.024(7) 0.004(6)
C59 0.023(5) 0.044(7) 0.066(9) 0.009(6) 0.000(5) -0.009(5)
C60 0.035(6) 0.017(5) 0.057(7) -0.001(5) -0.012(5) 0.002(4)
C61 0.032(5) 0.033(5) 0.018(5) 0.002(4) 0.001(4) -0.009(4)
C62 0.034(5) 0.031(5) 0.027(5) 0.003(4) 0.001(4) 0.008(4)
C63 0.040(6) 0.034(6) 0.045(7) 0.006(5) -0.002(5) 0.004(5)
C64 0.077(9) 0.038(6) 0.034(7) -0.011(5) -0.015(6) -0.005(6)
C65 0.076(9) 0.032(6) 0.036(7) -0.008(5) -0.020(6) -0.007(6)
C66 0.054(7) 0.041(6) 0.030(6) -0.004(5) -0.007(5) -0.006(6)
C67 0.027(5) 0.033(5) 0.033(6) -0.012(4) -0.009(4) 0.011(4)
C68 0.022(5) 0.025(5) 0.052(7) -0.001(5) -0.008(4) -0.002(4)
C69 0.035(6) 0.048(7) 0.037(6) -0.003(5) 0.003(5) 0.005(5)
C70 0.043(7) 0.053(8) 0.052(8) 0.005(6) 0.007(6) 0.025(6)
C71 0.041(7) 0.051(8) 0.062(9) -0.022(6) 0.004(6) 0.014(6)
C72 0.043(6) 0.045(7) 0.039(7) -0.015(5) -0.003(5) -0.005(5)
Pd2 0.0185(3) 0.0257(3) 0.0226(3) -0.0007(3) -0.0036(2) -0.0008(3)
Zn2 0.0206(5) 0.0304(6) 0.0194(5) -0.0002(4) -0.0044(4) -0.0034(4)
Cl2 0.0211(11) 0.0319(12) 0.0429(15) -0.0036(10) -0.0092(10) -0.0068(10)
P3 0.0204(11) 0.0220(11) 0.0236(12) 0.0016(9) -0.0012(9) 0.0006(9)
P4 0.0198(11) 0.0246(12) 0.0252(13) 0.0006(9) -0.0054(9) 0.0036(9)
N93 0.030(4) 0.027(4) 0.016(4) 0.001(3) -0.008(3) -0.005(3)
N94 0.015(3) 0.028(4) 0.019(4) 0.002(3) 0.002(3) -0.006(3)
N95 0.026(4) 0.035(5) 0.018(4) 0.000(3) -0.009(3) -0.005(4)
N96 0.020(4) 0.033(5) 0.030(5) 0.003(3) -0.002(3) -0.008(3)
C73 0.018(4) 0.036(5) 0.028(5) 0.005(4) 0.000(4) -0.006(4)
C74 0.030(5) 0.038(6) 0.029(5) -0.006(4) 0.000(4) -0.016(5)
C75 0.015(4) 0.032(5) 0.030(5) 0.005(4) 0.000(4) 0.002(4)
C76 0.027(5) 0.027(5) 0.009(4) -0.005(3) 0.003(3) -0.006(4)
C77 0.025(5) 0.033(5) 0.025(5) -0.001(4) 0.002(4) 0.004(4)
C78 0.027(5) 0.023(4) 0.018(4) -0.004(3) -0.004(3) -0.005(4)
C79 0.028(5) 0.029(5) 0.023(5) -0.004(4) -0.010(4) 0.001(4)
C80 0.020(4) 0.033(5) 0.025(5) 0.001(4) 0.000(4) -0.005(4)
C81 0.029(5) 0.021(4) 0.014(4) -0.002(3) -0.006(3) 0.002(4)
C82 0.028(5) 0.018(4) 0.027(5) 0.011(4) 0.003(4) 0.005(4)
C83 0.025(4) 0.026(4) 0.004(4) 0.000(3) -0.008(3) -0.007(4)
C84 0.032(5) 0.035(5) 0.015(5) 0.004(4) -0.005(4) 0.004(4)
C85 0.027(5) 0.038(6) 0.014(4) 0.000(4) -0.006(4) -0.008(4)
C86 0.022(4) 0.034(5) 0.016(4) -0.004(4) -0.008(3) 0.003(4)
C87 0.030(5) 0.035(5) 0.018(5) -0.002(4) -0.007(4) -0.007(4)
C88 0.037(5) 0.031(5) 0.022(5) -0.002(4) -0.007(4) -0.007(5)
C89 0.038(6) 0.050(6) 0.012(5) 0.003(4) -0.004(4) -0.006(5)
C90 0.047(7) 0.054(7) 0.028(6) -0.008(5) -0.001(5) -0.010(6)
C91 0.031(5) 0.049(6) 0.017(5) 0.006(4) -0.006(4) -0.024(5)
C92 0.041(6) 0.038(6) 0.027(5) 0.001(4) -0.010(4) -0.023(5)
C97 0.016(4) 0.027(5) 0.023(5) -0.003(4) 0.003(3) -0.008(4)
C98 0.018(4) 0.033(5) 0.033(6) -0.009(4) -0.003(4) -0.002(4)
C99 0.034(6) 0.055(7) 0.027(6) -0.002(5) 0.004(4) -0.009(5)
C100 0.049(7) 0.047(7) 0.024(6) -0.005(5) 0.003(5) -0.022(6)
C101 0.031(5) 0.048(7) 0.026(5) 0.006(5) -0.001(4) 0.000(5)
C102 0.028(5) 0.037(6) 0.025(5) -0.003(4) -0.001(4) -0.009(4)
C103 0.040(6) 0.053(7) 0.019(5) -0.012(5) 0.004(4) -0.012(5)
C104 0.030(6) 0.073(9) 0.034(6) -0.004(6) 0.009(5) 0.003(6)
C105 0.058(8) 0.082(10) 0.033(7) 0.005(6) 0.005(6) 0.018(8)
C106 0.056(7) 0.067(8) 0.015(5) 0.008(5) 0.005(5) -0.006(6)
C107 0.032(6) 0.076(9) 0.025(6) 0.005(5) -0.003(4) -0.002(6)
C108 0.034(5) 0.054(7) 0.021(5) -0.008(5) -0.002(4) -0.011(5)
C109 0.023(5) 0.023(5) 0.039(6) -0.001(4) 0.002(4) 0.002(4)
C110 0.017(4) 0.042(6) 0.039(6) 0.016(5) 0.008(4) 0.000(4)
C111 0.037(6) 0.021(5) 0.055(7) -0.007(5) -0.004(5) -0.012(5)
C112 0.042(6) 0.032(6) 0.050(7) -0.007(5) -0.014(5) 0.000(5)
C113 0.047(7) 0.046(7) 0.028(6) -0.006(5) -0.005(5) 0.006(6)
C114 0.026(5) 0.029(5) 0.031(5) -0.005(4) 0.002(4) -0.005(4)
C115 0.022(4) 0.034(5) 0.024(5) 0.000(4) 0.004(4) -0.006(4)
C116 0.033(6) 0.018(5) 0.057(7) 0.001(4) 0.003(5) -0.005(4)
C117 0.035(6) 0.040(6) 0.041(6) 0.018(5) -0.004(5) 0.009(5)
C118 0.031(5) 0.041(6) 0.036(6) 0.017(5) 0.007(4) -0.006(5)
C119 0.031(5) 0.063(8) 0.013(5) 0.001(5) 0.003(4) 0.006(5)
C120 0.028(5) 0.032(5) 0.019(5) 0.004(4) 0.000(4) -0.001(4)
C121 0.033(5) 0.018(4) 0.021(5) -0.006(3) 0.004(4) 0.001(4)
C122 0.020(5) 0.049(6) 0.031(6) 0.017(5) 0.005(4) -0.003(5)
C123 0.030(5) 0.043(6) 0.050(7) 0.005(5) 0.021(5) 0.010(5)
C124 0.030(5) 0.048(7) 0.036(6) -0.002(5) 0.007(4) -0.002(5)
C125 0.035(6) 0.043(6) 0.037(6) 0.021(5) -0.005(5) -0.004(5)
C126 0.028(5) 0.047(7) 0.044(7) 0.021(5) -0.003(5) -0.007(5)
C127 0.020(4) 0.020(4) 0.026(5) 0.002(4) -0.003(4) 0.003(4)
C128 0.020(4) 0.038(6) 0.036(6) -0.001(4) -0.007(4) 0.007(4)
C129 0.024(5) 0.044(6) 0.018(5) -0.006(4) -0.004(4) 0.001(4)
C130 0.021(5) 0.051(7) 0.034(6) -0.006(5) -0.006(4) 0.004(5)
C131 0.033(5) 0.036(6) 0.027(6) 0.001(4) 0.001(4) -0.006(5)
C132 0.023(5) 0.039(6) 0.020(5) -0.003(4) -0.004(4) 0.007(4)
C133 0.023(4) 0.034(5) 0.019(4) 0.006(4) -0.003(3) -0.006(4)
C134 0.024(5) 0.051(7) 0.024(5) 0.002(4) -0.006(4) -0.004(5)
C135 0.036(5) 0.049(7) 0.030(6) 0.005(5) -0.001(4) 0.003(5)
C136 0.045(7) 0.076(9) 0.029(6) -0.013(6) 0.014(5) 0.001(6)
C137 0.027(5) 0.053(7) 0.035(6) -0.001(5) 0.006(4) 0.007(5)
C138 0.021(5) 0.051(7) 0.026(5) -0.013(5) -0.001(4) 0.006(4)
C139 0.032(5) 0.042(6) 0.019(5) 0.003(4) -0.004(4) 0.005(5)
C140 0.029(5) 0.022(5) 0.063(8) 0.007(5) 0.001(5) 0.005(4)
C141 0.058(8) 0.028(6) 0.070(9) 0.011(6) -0.017(7) -0.018(6)
C142 0.054(8) 0.050(8) 0.055(8) 0.023(6) -0.004(6) -0.009(6)
C143 0.052(8) 0.070(9) 0.032(7) 0.016(6) 0.007(5) -0.020(7)
C144 0.035(6) 0.035(6) 0.038(6) 0.008(5) 0.000(5) -0.010(5)
C300 0.049(11) 0.070(13) 0.17(2) -0.066(15) 0.030(13) -0.024(10)
Cl3 0.076(4) 0.131(6) 0.309(13) -0.162(8) 0.070(6) -0.038(4)
Cl4 0.106(6) 0.087(5) 0.263(12) 0.065(6) -0.009(6) 0.029(4)

loop_
_atom_type_symbol
_atom_type_description
_atom_type_scat_dispersion_real
_atom_type_scat_dispersion_imag
_atom_type_scat_source
C C 0.0033 0.0016 'International Tables Vol C Tables 4.2.6.8 and 6.1.1.4'
H H 0.0000 0.0000 'International Tables Vol C Tables 4.2.6.8 and 6.1.1.4'
N N 0.0061 0.0033 'International Tables Vol C Tables 4.2.6.8 and 6.1.1.4'
P P 0.1023 0.0942 'International Tables Vol C Tables 4.2.6.8 and 6.1.1.4'
Pd Pd -0.9988 1.0072 'International Tables Vol C Tables 4.2.6.8 and 6.1.1.4'
Cl Cl 0.1484 0.1585 'International Tables Vol C Tables 4.2.6.8 and 6.1.1.4'
Zn Zn 0.2839 1.4301 'International Tables Vol C Tables 4.2.6.8 and 6.1.1.4'

loop_
_geom_angle_atom_site_label_1
_geom_angle_atom_site_label_2
_geom_angle_atom_site_label_3
_geom_angle
_geom_angle_site_symmetry_1
_geom_angle_site_symmetry_3
_geom_angle_publ_flag
C10 Pd1 P1 88.9(3) . . ?
C10 Pd1 P2 87.9(3) . . ?
P1 Pd1 P2 176.73(9) . . ?
C10 Pd1 Cl1 178.6(3) . . ?
P1 Pd1 Cl1 92.36(9) . . ?
P2 Pd1 Cl1 90.87(9) . . ?
N23 Zn1 N22 91.4(3) . . ?
N23 Zn1 N21 176.5(3) . . ?
N22 Zn1 N21 88.6(3) . . ?
N23 Zn1 N24 89.2(3) . . ?
N22 Zn1 N24 179.0(3) . . ?
N21 Zn1 N24 90.7(3) . . ?
C37 P1 C49 101.7(4) . . ?
C37 P1 C43 103.6(4) . . ?
C49 P1 C43 107.2(5) . . ?
C37 P1 Pd1 118.4(3) . . ?
C49 P1 Pd1 113.3(3) . . ?
C43 P1 Pd1 111.5(3) . . ?
C61 P2 C67 105.2(4) . . ?
C61 P2 C55 103.9(5) . . ?
C67 P2 C55 103.5(5) . . ?
C61 P2 Pd1 114.9(3) . . ?
C67 P2 Pd1 111.8(3) . . ?
C55 P2 Pd1 116.3(3) . . ?
C1 N21 C4 105.9(8) . . ?
C1 N21 Zn1 125.9(7) . . ?
C4 N21 Zn1 128.2(6) . . ?
C6 N22 C9 107.1(7) . . ?
C6 N22 Zn1 127.2(6) . . ?
C9 N22 Zn1 125.4(6) . . ?
C11 N23 C14 106.8(7) . . ?
C11 N23 Zn1 125.6(6) . . ?
C14 N23 Zn1 127.5(6) . . ?
C19 N24 C16 107.4(8) . . ?
C19 N24 Zn1 126.1(7) . . ?
C16 N24 Zn1 126.2(6) . . ?
N21 C1 C20 124.4(9) . . ?
N21 C1 C2 109.0(9) . . ?
C20 C1 C2 126.5(9) . . ?
C3 C2 C1 108.7(9) . . ?
C3 C2 H2 125.7 . . ?
C1 C2 H2 125.7 . . ?
C2 C3 C4 107.6(9) . . ?
C2 C3 H3 126.2 . . ?
C4 C3 H3 126.2 . . ?
C5 C4 N21 124.1(8) . . ?
C5 C4 C3 127.2(9) . . ?
N21 C4 C3 108.6(8) . . ?
C4 C5 C6 124.8(9) . . ?
C4 C5 C25 118.0(9) . . ?
C6 C5 C25 117.0(8) . . ?
N22 C6 C5 125.4(8) . . ?
N22 C6 C7 108.6(8) . . ?
C5 C6 C7 125.9(9) . . ?
C8 C7 C6 108.6(9) . . ?
C8 C7 H7 125.7 . . ?
C6 C7 H7 125.7 . . ?
C7 C8 C9 106.9(9) . . ?
C7 C8 H8 126.6 . . ?
C9 C8 H8 126.6 . . ?
C10 C9 N22 125.2(8) . . ?
C10 C9 C8 125.9(8) . . ?
N22 C9 C8 108.8(8) . . ?
C9 C10 C11 126.7(8) . . ?
C9 C10 Pd1 117.2(7) . . ?
C11 C10 Pd1 115.8(6) . . ?
N23 C11 C10 125.1(8) . . ?
N23 C11 C12 110.1(8) . . ?
C10 C11 C12 124.7(8) . . ?
C13 C12 C11 107.2(8) . . ?
C13 C12 H12 126.4 . . ?
C11 C12 H12 126.4 . . ?
C12 C13 C14 107.3(8) . . ?
C12 C13 H13 126.3 . . ?
C14 C13 H13 126.3 . . ?
N23 C14 C15 125.6(8) . . ?
N23 C14 C13 108.5(8) . . ?
C15 C14 C13 125.9(9) . . ?
C16 C15 C14 123.6(9) . . ?
C16 C15 C31 119.3(9) . . ?
C14 C15 C31 116.7(9) . . ?
C15 C16 N24 126.4(8) . . ?
C15 C16 C17 125.0(9) . . ?
N24 C16 C17 108.6(8) . . ?
C18 C17 C16 106.4(9) . . ?
C18 C17 H17 126.8 . . ?
C16 C17 H17 126.8 . . ?
C17 C18 C19 108.4(9) . . ?
C17 C18 H18 125.8 . . ?
C19 C18 H18 125.8 . . ?
N24 C19 C20 124.1(9) . . ?
N24 C19 C18 109.1(9) . . ?
C20 C19 C18 126.7(10) . . ?
C19 C20 C1 127.9(9) . . ?
C19 C20 H20 116.0 . . ?
C1 C20 H20 116.0 . . ?
C30 C25 C26 120.7(11) . . ?
C30 C25 C5 121.5(10) . . ?
C26 C25 C5 117.8(10) . . ?
C27 C26 C25 119.0(12) . . ?
C27 C26 H26 120.5 . . ?
C25 C26 H26 120.5 . . ?
C28 C27 C26 120.1(13) . . ?
C28 C27 H27 120.0 . . ?
C26 C27 H27 120.0 . . ?
C29 C28 C27 121.1(12) . . ?
C29 C28 H28 119.5 . . ?
C27 C28 H28 119.5 . . ?
C28 C29 C30 119.9(12) . . ?
C28 C29 H29 120.0 . . ?
C30 C29 H29 120.0 . . ?
C25 C30 C29 119.1(12) . . ?
C25 C30 H30 120.4 . . ?
C29 C30 H30 120.4 . . ?
C36 C31 C32 118.4(9) . . ?
C36 C31 C15 122.9(9) . . ?
C32 C31 C15 118.5(9) . . ?
C33 C32 C31 120.1(10) . . ?
C33 C32 H32 119.9 . . ?
C31 C32 H32 119.9 . . ?
C34 C33 C32 120.2(12) . . ?
C34 C33 H33 119.9 . . ?
C32 C33 H33 119.9 . . ?
C35 C34 C33 119.8(11) . . ?
C35 C34 H34 120.1 . . ?
C33 C34 H34 120.1 . . ?
C36 C35 C34 120.5(11) . . ?
C36 C35 H35 119.8 . . ?
C34 C35 H35 119.8 . . ?
C35 C36 C31 120.7(10) . . ?
C35 C36 H36 119.6 . . ?
C31 C36 H36 119.6 . . ?
C38 C37 C42 117.4(9) . . ?
C38 C37 P1 121.1(7) . . ?
C42 C37 P1 121.4(7) . . ?
C39 C38 C37 122.0(10) . . ?
C39 C38 H38 119.0 . . ?
C37 C38 H38 119.0 . . ?
C38 C39 C40 120.6(10) . . ?
C38 C39 H39 119.7 . . ?
C40 C39 H39 119.7 . . ?
C39 C40 C41 119.3(9) . . ?
C39 C40 H40 120.4 . . ?
C41 C40 H40 120.4 . . ?
C40 C41 C42 120.4(10) . . ?
C40 C41 H41 119.8 . . ?
C42 C41 H41 119.8 . . ?
C41 C42 C37 120.3(9) . . ?
C41 C42 H42 119.9 . . ?
C37 C42 H42 119.9 . . ?
C48 C43 C44 118.4(9) . . ?
C48 C43 P1 119.8(7) . . ?
C44 C43 P1 121.7(7) . . ?
C45 C44 C43 119.1(10) . . ?
C45 C44 H44 120.4 . . ?
C43 C44 H44 120.4 . . ?
C44 C45 C46 122.3(10) . . ?
C44 C45 H45 118.9 . . ?
C46 C45 H45 118.9 . . ?
C45 C46 C47 119.8(10) . . ?
C45 C46 H46 120.1 . . ?
C47 C46 H46 120.1 . . ?
C48 C47 C46 118.1(10) . . ?
C48 C47 H47 120.9 . . ?
C46 C47 H47 120.9 . . ?
C47 C48 C43 122.1(10) . . ?
C47 C48 H48 118.9 . . ?
C43 C48 H48 118.9 . . ?
C50 C49 C54 118.2(9) . . ?
C50 C49 P1 123.1(8) . . ?
C54 C49 P1 118.7(8) . . ?
C51 C50 C49 121.7(11) . . ?
C51 C50 H50 119.2 . . ?
C49 C50 H50 119.2 . . ?
C50 C51 C52 118.1(11) . . ?
C50 C51 H51 120.9 . . ?
C52 C51 H51 120.9 . . ?
C53 C52 C51 121.1(11) . . ?
C53 C52 H52 119.4 . . ?
C51 C52 H52 119.4 . . ?
C52 C53 C54 120.0(10) . . ?
C52 C53 H53 120.0 . . ?
C54 C53 H53 120.0 . . ?
C53 C54 C49 120.7(10) . . ?
C53 C54 H54 119.7 . . ?
C49 C54 H54 119.7 . . ?
C56 C55 C60 119.2(9) . . ?
C56 C55 P2 120.9(7) . . ?
C60 C55 P2 119.5(8) . . ?
C57 C56 C55 120.1(10) . . ?
C57 C56 H56 120.0 . . ?
C55 C56 H56 120.0 . . ?
C58 C57 C56 119.5(12) . . ?
C58 C57 H57 120.2 . . ?
C56 C57 H57 120.2 . . ?
C59 C58 C57 120.9(12) . . ?
C59 C58 H58 119.6 . . ?
C57 C58 H58 119.6 . . ?
C58 C59 C60 122.7(12) . . ?
C58 C59 H59 118.6 . . ?
C60 C59 H59 118.6 . . ?
C59 C60 C55 117.5(11) . . ?
C59 C60 H60 121.2 . . ?
C55 C60 H60 121.2 . . ?
C66 C61 C62 119.9(10) . . ?
C66 C61 P2 120.4(8) . . ?
C62 C61 P2 119.6(8) . . ?
C63 C62 C61 119.2(10) . . ?
C63 C62 H62 120.4 . . ?
C61 C62 H62 120.4 . . ?
C64 C63 C62 121.6(11) . . ?
C64 C63 H63 119.2 . . ?
C62 C63 H63 119.2 . . ?
C63 C64 C65 119.5(11) . . ?
C63 C64 H64 120.2 . . ?
C65 C64 H64 120.2 . . ?
C66 C65 C64 119.9(11) . . ?
C66 C65 H65 120.1 . . ?
C64 C65 H65 120.1 . . ?
C65 C66 C61 120.0(11) . . ?
C65 C66 H66 120.0 . . ?
C61 C66 H66 120.0 . . ?
C72 C67 C68 117.8(10) . . ?
C72 C67 P2 120.0(8) . . ?
C68 C67 P2 122.2(8) . . ?
C69 C68 C67 121.4(11) . . ?
C69 C68 H68 119.3 . . ?
C67 C68 H68 119.3 . . ?
C68 C69 C70 117.1(11) . . ?
C68 C69 H69 121.4 . . ?
C70 C69 H69 121.4 . . ?
C71 C70 C69 122.7(11) . . ?
C71 C70 H70 118.6 . . ?
C69 C70 H70 118.6 . . ?
C70 C71 C72 118.7(12) . . ?
C70 C71 H71 120.7 . . ?
C72 C71 H71 120.7 . . ?
C71 C72 C67 122.0(11) . . ?
C71 C72 H72 119.0 . . ?
C67 C72 H72 119.0 . . ?
C82 Pd2 P4 89.7(3) . . ?
C82 Pd2 P3 88.2(3) . . ?
P4 Pd2 P3 177.59(9) . . ?
C82 Pd2 Cl2 178.8(3) . . ?
P4 Pd2 Cl2 91.45(9) . . ?
P3 Pd2 Cl2 90.59(9) . . ?
N95 Zn2 N96 89.4(3) . . ?
N95 Zn2 N93 175.2(3) . . ?
N96 Zn2 N93 90.0(3) . . ?
N95 Zn2 N94 91.3(3) . . ?
N96 Zn2 N94 178.6(3) . . ?
N93 Zn2 N94 89.4(3) . . ?
C121 P3 C115 105.4(4) . . ?
C121 P3 C109 102.6(4) . . ?
C115 P3 C109 105.1(5) . . ?
C121 P3 Pd2 112.9(3) . . ?
C115 P3 Pd2 113.1(3) . . ?
C109 P3 Pd2 116.5(3) . . ?
C133 P4 C139 106.2(5) . . ?
C133 P4 C127 103.2(4) . . ?
C139 P4 C127 102.6(4) . . ?
C133 P4 Pd2 112.6(3) . . ?
C139 P4 Pd2 113.0(3) . . ?
C127 P4 Pd2 118.0(3) . . ?
C73 N93 C76 107.1(8) . . ?
C73 N93 Zn2 125.8(6) . . ?
C76 N93 Zn2 127.1(6) . . ?
C78 N94 C81 107.7(7) . . ?
C78 N94 Zn2 127.3(6) . . ?
C81 N94 Zn2 124.9(6) . . ?
C86 N95 C83 107.0(7) . . ?
C86 N95 Zn2 127.2(6) . . ?
C83 N95 Zn2 125.8(6) . . ?
C91 N96 C88 105.6(8) . . ?
C91 N96 Zn2 127.2(7) . . ?
C88 N96 Zn2 127.1(6) . . ?
C92 C73 N93 125.8(9) . . ?
C92 C73 C74 126.0(9) . . ?
N93 C73 C74 108.2(8) . . ?
C75 C74 C73 108.5(9) . . ?
C75 C74 H74 125.7 . . ?
C73 C74 H74 125.7 . . ?
C74 C75 C76 107.9(8) . . ?
C74 C75 H75 126.1 . . ?
C76 C75 H75 126.1 . . ?
N93 C76 C77 125.6(8) . . ?
N93 C76 C75 108.2(8) . . ?
C77 C76 C75 126.2(8) . . ?
C76 C77 C78 125.0(9) . . ?
C76 C77 C97 117.9(8) . . ?
C78 C77 C97 117.1(8) . . ?
N94 C78 C77 125.2(8) . . ?
N94 C78 C79 109.4(8) . . ?
C77 C78 C79 125.2(9) . . ?
C80 C79 C78 106.9(9) . . ?
C80 C79 H79 126.5 . . ?
C78 C79 H79 126.5 . . ?
C79 C80 C81 107.3(8) . . ?
C79 C80 H80 126.3 . . ?
C81 C80 H80 126.3 . . ?
N94 C81 C82 127.8(8) . . ?
N94 C81 C80 108.5(8) . . ?
C82 C81 C80 123.6(8) . . ?
C81 C82 C83 123.8(9) . . ?
C81 C82 Pd2 118.8(7) . . ?
C83 C82 Pd2 117.2(6) . . ?
C82 C83 N95 126.0(8) . . ?
C82 C83 C84 125.2(8) . . ?
N95 C83 C84 108.7(7) . . ?
C85 C84 C83 108.4(9) . . ?
C85 C84 H84 125.8 . . ?
C83 C84 H84 125.8 . . ?
C84 C85 C86 106.8(8) . . ?
C84 C85 H85 126.6 . . ?
C86 C85 H85 126.6 . . ?
C87 C86 N95 124.8(9) . . ?
C87 C86 C85 126.1(9) . . ?
N95 C86 C85 109.0(8) . . ?
C86 C87 C88 126.9(9) . . ?
C86 C87 C103 116.1(9) . . ?
C88 C87 C103 117.0(8) . . ?
C87 C88 N96 124.1(9) . . ?
C87 C88 C89 125.9(9) . . ?
N96 C88 C89 110.0(9) . . ?
C90 C89 C88 107.8(9) . . ?
C90 C89 H89 126.1 . . ?
C88 C89 H89 126.1 . . ?
C89 C90 C91 104.1(9) . . ?
C89 C90 H90 127.9 . . ?
C91 C90 H90 127.9 . . ?
N96 C91 C92 124.3(9) . . ?
N96 C91 C90 112.5(9) . . ?
C92 C91 C90 123.2(9) . . ?
C73 C92 C91 126.8(9) . . ?
C73 C92 H92 116.6 . . ?
C91 C92 H92 116.6 . . ?
C102 C97 C98 117.3(9) . . ?
C102 C97 C77 122.6(8) . . ?
C98 C97 C77 120.0(8) . . ?
C99 C98 C97 119.4(9) . . ?
C99 C98 H98 120.3 . . ?
C97 C98 H98 120.3 . . ?
C98 C99 C100 121.7(10) . . ?
C98 C99 H99 119.2 . . ?
C100 C99 H99 119.2 . . ?
C101 C100 C99 118.2(10) . . ?
C101 C100 H100 120.9 . . ?
C99 C100 H100 120.9 . . ?
C102 C101 C100 121.9(10) . . ?
C102 C101 H101 119.0 . . ?
C100 C101 H101 119.0 . . ?
C101 C102 C97 121.3(9) . . ?
C101 C102 H102 119.3 . . ?
C97 C102 H102 119.3 . . ?
C104 C103 C108 117.2(10) . . ?
C104 C103 C87 121.7(11) . . ?
C108 C103 C87 121.0(10) . . ?
C105 C104 C103 122.4(12) . . ?
C105 C104 H104 118.8 . . ?
C103 C104 H104 118.8 . . ?
C106 C105 C104 119.6(13) . . ?
C106 C105 H105 120.2 . . ?
C104 C105 H105 120.2 . . ?
C105 C106 C107 121.7(11) . . ?
C105 C106 H106 119.1 . . ?
C107 C106 H106 119.1 . . ?
C106 C107 C108 116.8(11) . . ?
C106 C107 H107 121.6 . . ?
C108 C107 H107 121.6 . . ?
C103 C108 C107 122.0(11) . . ?
C103 C108 H108 119.0 . . ?
C107 C108 H108 119.0 . . ?
C114 C109 C110 120.7(10) . . ?
C114 C109 P3 121.3(7) . . ?
C110 C109 P3 117.6(8) . . ?
C109 C110 C111 120.4(10) . . ?
C109 C110 H110 119.8 . . ?
C111 C110 H110 119.8 . . ?
C112 C111 C110 117.7(10) . . ?
C112 C111 H111 121.1 . . ?
C110 C111 H111 121.1 . . ?
C113 C112 C111 119.4(10) . . ?
C113 C112 H112 120.3 . . ?
C111 C112 H112 120.3 . . ?
C112 C113 C114 122.3(11) . . ?
C112 C113 H113 118.9 . . ?
C114 C113 H113 118.9 . . ?
C109 C114 C113 119.4(10) . . ?
C109 C114 H114 120.3 . . ?
C113 C114 H114 120.3 . . ?
C120 C115 C116 118.3(10) . . ?
C120 C115 P3 122.1(8) . . ?
C116 C115 P3 119.6(8) . . ?
C117 C116 C115 118.7(11) . . ?
C117 C116 H116 120.6 . . ?
C115 C116 H116 120.6 . . ?
C116 C117 C118 122.1(11) . . ?
C116 C117 H117 119.0 . . ?
C118 C117 H117 119.0 . . ?
C119 C118 C117 119.6(10) . . ?
C119 C118 H118 120.2 . . ?
C117 C118 H118 120.2 . . ?
C120 C119 C118 118.8(10) . . ?
C120 C119 H119 120.6 . . ?
C118 C119 H119 120.6 . . ?
C115 C120 C119 122.3(10) . . ?
C115 C120 H120 118.8 . . ?
C119 C120 H120 118.8 . . ?
C122 C121 C126 119.2(9) . . ?
C122 C121 P3 122.9(7) . . ?
C126 C121 P3 117.4(8) . . ?
C121 C122 C123 120.0(10) . . ?
C121 C122 H122 120.0 . . ?
C123 C122 H122 120.0 . . ?
C124 C123 C122 121.4(11) . . ?
C124 C123 H123 119.3 . . ?
C122 C123 H123 119.3 . . ?
C123 C124 C125 119.0(10) . . ?
C123 C124 H124 120.5 . . ?
C125 C124 H124 120.5 . . ?
C124 C125 C126 120.7(10) . . ?
C124 C125 H125 119.7 . . ?
C126 C125 H125 119.7 . . ?
C121 C126 C125 119.7(10) . . ?
C121 C126 H126 120.1 . . ?
C125 C126 H126 120.1 . . ?
C128 C127 C132 120.0(9) . . ?
C128 C127 P4 121.2(7) . . ?
C132 C127 P4 118.6(7) . . ?
C127 C128 C129 120.2(10) . . ?
C127 C128 H128 119.9 . . ?
C129 C128 H128 119.9 . . ?
C130 C129 C128 118.7(10) . . ?
C130 C129 H129 120.6 . . ?
C128 C129 H129 120.6 . . ?
C129 C130 C131 123.0(9) . . ?
C129 C130 H130 118.5 . . ?
C131 C130 H130 118.5 . . ?
C130 C131 C132 118.5(10) . . ?
C130 C131 H131 120.8 . . ?
C132 C131 H131 120.8 . . ?
C127 C132 C131 119.6(9) . . ?
C127 C132 H132 120.2 . . ?
C131 C132 H132 120.2 . . ?
C138 C133 C134 117.5(9) . . ?
C138 C133 P4 123.4(7) . . ?
C134 C133 P4 119.1(7) . . ?
C135 C134 C133 121.0(10) . . ?
C135 C134 H134 119.5 . . ?
C133 C134 H134 119.5 . . ?
C136 C135 C134 120.7(10) . . ?
C136 C135 H135 119.7 . . ?
C134 C135 H135 119.7 . . ?
C135 C136 C137 120.5(10) . . ?
C135 C136 H136 119.8 . . ?
C137 C136 H136 119.8 . . ?
C138 C137 C136 117.9(10) . . ?
C138 C137 H137 121.1 . . ?
C136 C137 H137 121.1 . . ?
C137 C138 C133 122.1(10) . . ?
C137 C138 H138 118.9 . . ?
C133 C138 H138 118.9 . . ?
C140 C139 C144 117.2(10) . . ?
C140 C139 P4 123.5(8) . . ?
C144 C139 P4 119.0(8) . . ?
C141 C140 C139 124.7(12) . . ?
C141 C140 H140 117.7 . . ?
C139 C140 H140 117.7 . . ?
C140 C141 C142 119.1(13) . . ?
C140 C141 H141 120.5 . . ?
C142 C141 H141 120.5 . . ?
C143 C142 C141 118.3(11) . . ?
C143 C142 H142 120.8 . . ?
C141 C142 H142 120.8 . . ?
C142 C143 C144 121.0(12) . . ?
C142 C143 H143 119.5 . . ?
C144 C143 H143 119.5 . . ?
C139 C144 C143 119.7(11) . . ?
C139 C144 H144 120.2 . . ?
C143 C144 H144 120.2 . . ?
Cl4 C300 Cl3 110.6(15) . . ?
Cl4 C300 H30A 109.5 . . ?
Cl3 C300 H30A 109.5 . . ?
Cl4 C300 H30B 109.5 . . ?
Cl3 C300 H30B 109.5 . . ?
H30A C300 H30B 108.1 . . ?

loop_
_geom_bond_atom_site_label_1
_geom_bond_atom_site_label_2
_geom_bond_distance
_geom_bond_site_symmetry_2
_geom_bond_publ_flag
Pd1 C10 2.039(9) . ?
Pd1 P1 2.324(2) . ?
Pd1 P2 2.329(2) . ?
Pd1 Cl1 2.384(2) . ?
Zn1 N23 2.023(8) . ?
Zn1 N22 2.024(8) . ?
Zn1 N21 2.027(8) . ?
Zn1 N24 2.043(8) . ?
P1 C37 1.815(9) . ?
P1 C49 1.821(9) . ?
P1 C43 1.823(10) . ?
P2 C61 1.824(10) . ?
P2 C67 1.833(10) . ?
P2 C55 1.844(10) . ?
N21 C1 1.380(12) . ?
N21 C4 1.397(13) . ?
N22 C6 1.381(11) . ?
N22 C9 1.397(11) . ?
N23 C11 1.360(11) . ?
N23 C14 1.377(11) . ?
N24 C19 1.375(12) . ?
N24 C16 1.387(13) . ?
C1 C20 1.391(14) . ?
C1 C2 1.431(14) . ?
C2 C3 1.320(14) . ?
C2 H2 0.9500 . ?
C3 C4 1.442(13) . ?
C3 H3 0.9500 . ?
C4 C5 1.388(13) . ?
C5 C6 1.402(13) . ?
C5 C25 1.514(14) . ?
C6 C7 1.445(14) . ?
C7 C8 1.352(14) . ?
C7 H7 0.9500 . ?
C8 C9 1.453(12) . ?
C8 H8 0.9500 . ?
C9 C10 1.363(12) . ?
C10 C11 1.419(12) . ?
C11 C12 1.432(12) . ?
C12 C13 1.342(13) . ?
C12 H12 0.9500 . ?
C13 C14 1.454(13) . ?
C13 H13 0.9500 . ?
C14 C15 1.414(13) . ?
C15 C16 1.383(14) . ?
C15 C31 1.464(14) . ?
C16 C17 1.463(12) . ?
C17 C18 1.360(16) . ?
C17 H17 0.9500 . ?
C18 C19 1.436(14) . ?
C18 H18 0.9500 . ?
C19 C20 1.377(14) . ?
C20 H20 0.9500 . ?
C25 C30 1.353(15) . ?
C25 C26 1.409(15) . ?
C26 C27 1.389(16) . ?
C26 H26 0.9500 . ?
C27 C28 1.372(19) . ?
C27 H27 0.9500 . ?
C28 C29 1.352(19) . ?
C28 H28 0.9500 . ?
C29 C30 1.427(15) . ?
C29 H29 0.9500 . ?
C30 H30 0.9500 . ?
C31 C36 1.407(14) . ?
C31 C32 1.412(14) . ?
C32 C33 1.404(15) . ?
C32 H32 0.9500 . ?
C33 C34 1.389(17) . ?
C33 H33 0.9500 . ?
C34 C35 1.387(18) . ?
C34 H34 0.9500 . ?
C35 C36 1.385(15) . ?
C35 H35 0.9500 . ?
C36 H36 0.9500 . ?
C37 C38 1.403(13) . ?
C37 C42 1.406(12) . ?
C38 C39 1.357(13) . ?
C38 H38 0.9500 . ?
C39 C40 1.387(15) . ?
C39 H39 0.9500 . ?
C40 C41 1.387(15) . ?
C40 H40 0.9500 . ?
C41 C42 1.396(13) . ?
C41 H41 0.9500 . ?
C42 H42 0.9500 . ?
C43 C48 1.389(13) . ?
C43 C44 1.418(14) . ?
C44 C45 1.364(15) . ?
C44 H44 0.9500 . ?
C45 C46 1.370(15) . ?
C45 H45 0.9500 . ?
C46 C47 1.410(15) . ?
C46 H46 0.9500 . ?
C47 C48 1.381(14) . ?
C47 H47 0.9500 . ?
C48 H48 0.9500 . ?
C49 C50 1.391(15) . ?
C49 C54 1.410(14) . ?
C50 C51 1.379(15) . ?
C50 H50 0.9500 . ?
C51 C52 1.410(17) . ?
C51 H51 0.9500 . ?
C52 C53 1.367(16) . ?
C52 H52 0.9500 . ?
C53 C54 1.373(15) . ?
C53 H53 0.9500 . ?
C54 H54 0.9500 . ?
C55 C56 1.404(14) . ?
C55 C60 1.414(14) . ?
C56 C57 1.394(15) . ?
C56 H56 0.9500 . ?
C57 C58 1.376(18) . ?
C57 H57 0.9500 . ?
C58 C59 1.330(18) . ?
C58 H58 0.9500 . ?
C59 C60 1.401(16) . ?
C59 H59 0.9500 . ?
C60 H60 0.9500 . ?
C61 C66 1.379(15) . ?
C61 C62 1.395(13) . ?
C62 C63 1.375(15) . ?
C62 H62 0.9500 . ?
C63 C64 1.348(16) . ?
C63 H63 0.9500 . ?
C64 C65 1.404(17) . ?
C64 H64 0.9500 . ?
C65 C66 1.372(15) . ?
C65 H65 0.9500 . ?
C66 H66 0.9500 . ?
C67 C72 1.386(14) . ?
C67 C68 1.402(13) . ?
C68 C69 1.374(14) . ?
C68 H68 0.9500 . ?
C69 C70 1.413(17) . ?
C69 H69 0.9500 . ?
C70 C71 1.343(18) . ?
C70 H70 0.9500 . ?
C71 C72 1.370(16) . ?
C71 H71 0.9500 . ?
C72 H72 0.9500 . ?
Pd2 C82 2.007(10) . ?
Pd2 P4 2.327(2) . ?
Pd2 P3 2.337(2) . ?
Pd2 Cl2 2.377(2) . ?
Zn2 N95 2.018(8) . ?
Zn2 N96 2.037(8) . ?
Zn2 N93 2.041(8) . ?
Zn2 N94 2.042(7) . ?
P3 C121 1.812(10) . ?
P3 C115 1.817(10) . ?
P3 C109 1.846(10) . ?
P4 C133 1.810(10) . ?
P4 C139 1.823(11) . ?
P4 C127 1.837(9) . ?
N93 C73 1.381(12) . ?
N93 C76 1.386(11) . ?
N94 C78 1.366(11) . ?
N94 C81 1.378(11) . ?
N95 C86 1.391(12) . ?
N95 C83 1.408(11) . ?
N96 C91 1.361(12) . ?
N96 C88 1.386(12) . ?
C73 C92 1.368(14) . ?
C73 C74 1.450(13) . ?
C74 C75 1.319(13) . ?
C74 H74 0.9500 . ?
C75 C76 1.455(12) . ?
C75 H75 0.9500 . ?
C76 C77 1.387(13) . ?
C77 C78 1.422(13) . ?
C77 C97 1.490(13) . ?
C78 C79 1.448(12) . ?
C79 C80 1.360(13) . ?
C79 H79 0.9500 . ?
C80 C81 1.454(12) . ?
C80 H80 0.9500 . ?
C81 C82 1.400(13) . ?
C82 C83 1.403(12) . ?
C83 C84 1.423(13) . ?
C84 C85 1.380(13) . ?
C84 H84 0.9500 . ?
C85 C86 1.446(13) . ?
C85 H85 0.9500 . ?
C86 C87 1.370(12) . ?
C87 C88 1.386(14) . ?
C87 C103 1.515(14) . ?
C88 C89 1.425(13) . ?
C89 C90 1.402(15) . ?
C89 H89 0.9500 . ?
C90 C91 1.437(14) . ?
C90 H90 0.9500 . ?
C91 C92 1.407(14) . ?
C92 H92 0.9500 . ?
C97 C102 1.390(14) . ?
C97 C98 1.449(12) . ?
C98 C99 1.380(14) . ?
C98 H98 0.9500 . ?
C99 C100 1.393(17) . ?
C99 H99 0.9500 . ?
C100 C101 1.381(16) . ?
C100 H100 0.9500 . ?
C101 C102 1.372(14) . ?
C101 H101 0.9500 . ?
C102 H102 0.9500 . ?
C103 C104 1.377(15) . ?
C103 C108 1.377(16) . ?
C104 C105 1.365(16) . ?
C104 H104 0.9500 . ?
C105 C106 1.356(17) . ?
C105 H105 0.9500 . ?
C106 C107 1.385(17) . ?
C106 H106 0.9500 . ?
C107 C108 1.416(15) . ?
C107 H107 0.9500 . ?
C108 H108 0.9500 . ?
C109 C114 1.366(14) . ?
C109 C110 1.370(13) . ?
C110 C111 1.437(15) . ?
C110 H110 0.9500 . ?
C111 C112 1.424(17) . ?
C111 H111 0.9500 . ?
C112 C113 1.345(17) . ?
C112 H112 0.9500 . ?
C113 C114 1.403(15) . ?
C113 H113 0.9500 . ?
C114 H114 0.9500 . ?
C115 C120 1.382(13) . ?
C115 C116 1.434(14) . ?
C116 C117 1.365(15) . ?
C116 H116 0.9500 . ?
C117 C118 1.393(16) . ?
C117 H117 0.9500 . ?
C118 C119 1.388(16) . ?
C118 H118 0.9500 . ?
C119 C120 1.385(13) . ?
C119 H119 0.9500 . ?
C120 H120 0.9500 . ?
C121 C122 1.379(14) . ?
C121 C126 1.388(14) . ?
C122 C123 1.403(13) . ?
C122 H122 0.9500 . ?
C123 C124 1.352(16) . ?
C123 H123 0.9500 . ?
C124 C125 1.389(15) . ?
C124 H124 0.9500 . ?
C125 C126 1.400(14) . ?
C125 H125 0.9500 . ?
C126 H126 0.9500 . ?
C127 C128 1.380(13) . ?
C127 C132 1.395(13) . ?
C128 C129 1.414(12) . ?
C128 H128 0.9500 . ?
C129 C130 1.360(15) . ?
C129 H129 0.9500 . ?
C130 C131 1.370(15) . ?
C130 H130 0.9500 . ?
C131 C132 1.420(13) . ?
C131 H131 0.9500 . ?
C132 H132 0.9500 . ?
C133 C138 1.394(13) . ?
C133 C134 1.397(12) . ?
C134 C135 1.374(14) . ?
C134 H134 0.9500 . ?
C135 C136 1.365(16) . ?
C135 H135 0.9500 . ?
C136 C137 1.405(16) . ?
C136 H136 0.9500 . ?
C137 C138 1.388(14) . ?
C137 H137 0.9500 . ?
C138 H138 0.9500 . ?
C139 C140 1.358(15) . ?
C139 C144 1.385(14) . ?
C140 C141 1.327(15) . ?
C140 H140 0.9500 . ?
C141 C142 1.408(19) . ?
C141 H141 0.9500 . ?
C142 C143 1.361(19) . ?
C142 H142 0.9500 . ?
C143 C144 1.400(16) . ?
C143 H143 0.9500 . ?
C144 H144 0.9500 . ?
C300 Cl4 1.70(3) . ?
C300 Cl3 1.775(18) . ?
C300 H30A 0.9900 . ?
C300 H30B 0.9900 . ?

loop_
_geom_torsion_atom_site_label_1
_geom_torsion_atom_site_label_2
_geom_torsion_atom_site_label_3
_geom_torsion_atom_site_label_4
_geom_torsion
_geom_torsion_site_symmetry_1
_geom_torsion_site_symmetry_2
_geom_torsion_site_symmetry_3
_geom_torsion_site_symmetry_4
_geom_torsion_publ_flag
C10 Pd1 P1 C37 -16.8(4) . . . . ?
P2 Pd1 P1 C37 -6.6(17) . . . . ?
Cl1 Pd1 P1 C37 163.9(4) . . . . ?
C10 Pd1 P1 C49 -135.7(4) . . . . ?
P2 Pd1 P1 C49 -125.5(16) . . . . ?
Cl1 Pd1 P1 C49 45.0(3) . . . . ?
C10 Pd1 P1 C43 103.3(4) . . . . ?
P2 Pd1 P1 C43 113.5(16) . . . . ?
Cl1 Pd1 P1 C43 -76.1(3) . . . . ?
C10 Pd1 P2 C61 -109.2(5) . . . . ?
P1 Pd1 P2 C61 -119.4(16) . . . . ?
Cl1 Pd1 P2 C61 70.1(4) . . . . ?
C10 Pd1 P2 C67 131.0(4) . . . . ?
P1 Pd1 P2 C67 120.9(16) . . . . ?
Cl1 Pd1 P2 C67 -49.6(4) . . . . ?
C10 Pd1 P2 C55 12.4(4) . . . . ?
P1 Pd1 P2 C55 2.3(17) . . . . ?
Cl1 Pd1 P2 C55 -168.2(4) . . . . ?
N23 Zn1 N21 C1 83(5) . . . . ?
N22 Zn1 N21 C1 173.8(8) . . . . ?
N24 Zn1 N21 C1 -5.4(8) . . . . ?
N23 Zn1 N21 C4 -98(5) . . . . ?
N22 Zn1 N21 C4 -6.9(8) . . . . ?
N24 Zn1 N21 C4 173.9(8) . . . . ?
N23 Zn1 N22 C6 -170.7(8) . . . . ?
N21 Zn1 N22 C6 12.9(8) . . . . ?
N24 Zn1 N22 C6 62(20) . . . . ?
N23 Zn1 N22 C9 2.4(8) . . . . ?
N21 Zn1 N22 C9 -174.1(8) . . . . ?
N24 Zn1 N22 C9 -125(20) . . . . ?
N22 Zn1 N23 C11 -7.9(8) . . . . ?
N21 Zn1 N23 C11 83(5) . . . . ?
N24 Zn1 N23 C11 171.3(8) . . . . ?
N22 Zn1 N23 C14 175.5(8) . . . . ?
N21 Zn1 N23 C14 -94(5) . . . . ?
N24 Zn1 N23 C14 -5.3(8) . . . . ?
N23 Zn1 N24 C19 -176.0(9) . . . . ?
N22 Zn1 N24 C19 -48(20) . . . . ?
N21 Zn1 N24 C19 0.4(9) . . . . ?
N23 Zn1 N24 C16 11.6(8) . . . . ?
N22 Zn1 N24 C16 139(19) . . . . ?
N21 Zn1 N24 C16 -172.0(8) . . . . ?
C4 N21 C1 C20 -175.5(10) . . . . ?
Zn1 N21 C1 C20 3.9(14) . . . . ?
C4 N21 C1 C2 3.9(11) . . . . ?
Zn1 N21 C1 C2 -176.7(7) . . . . ?
N21 C1 C2 C3 -3.9(13) . . . . ?
C20 C1 C2 C3 175.5(11) . . . . ?
C1 C2 C3 C4 2.2(13) . . . . ?
C1 N21 C4 C5 177.4(10) . . . . ?
Zn1 N21 C4 C5 -2.0(14) . . . . ?
C1 N21 C4 C3 -2.6(11) . . . . ?
Zn1 N21 C4 C3 178.0(7) . . . . ?
C2 C3 C4 C5 -179.7(11) . . . . ?
C2 C3 C4 N21 0.2(12) . . . . ?
N21 C4 C5 C6 9.2(17) . . . . ?
C3 C4 C5 C6 -170.9(11) . . . . ?
N21 C4 C5 C25 -165.2(9) . . . . ?
C3 C4 C5 C25 14.8(16) . . . . ?
C9 N22 C6 C5 175.1(10) . . . . ?
Zn1 N22 C6 C5 -10.8(15) . . . . ?
C9 N22 C6 C7 -1.2(11) . . . . ?
Zn1 N22 C6 C7 172.9(7) . . . . ?
C4 C5 C6 N22 -2.5(17) . . . . ?
C25 C5 C6 N22 171.9(10) . . . . ?
C4 C5 C6 C7 173.1(10) . . . . ?
C25 C5 C6 C7 -12.4(16) . . . . ?
N22 C6 C7 C8 1.2(12) . . . . ?
C5 C6 C7 C8 -175.0(10) . . . . ?
C6 C7 C8 C9 -0.7(12) . . . . ?
C6 N22 C9 C10 176.5(9) . . . . ?
Zn1 N22 C9 C10 2.3(14) . . . . ?
C6 N22 C9 C8 0.8(11) . . . . ?
Zn1 N22 C9 C8 -173.5(6) . . . . ?
C7 C8 C9 C10 -175.7(10) . . . . ?
C7 C8 C9 N22 0.0(11) . . . . ?
N22 C9 C10 C11 -3.2(16) . . . . ?
C8 C9 C10 C11 171.8(9) . . . . ?
N22 C9 C10 Pd1 -177.1(7) . . . . ?
C8 C9 C10 Pd1 -2.1(13) . . . . ?
P1 Pd1 C10 C9 -93.6(7) . . . . ?
P2 Pd1 C10 C9 87.0(7) . . . . ?
Cl1 Pd1 C10 C9 61(11) . . . . ?
P1 Pd1 C10 C11 91.9(7) . . . . ?
P2 Pd1 C10 C11 -87.5(7) . . . . ?
Cl1 Pd1 C10 C11 -114(10) . . . . ?
C14 N23 C11 C10 -173.3(9) . . . . ?
Zn1 N23 C11 C10 9.5(13) . . . . ?
C14 N23 C11 C12 3.7(10) . . . . ?
Zn1 N23 C11 C12 -173.4(6) . . . . ?
C9 C10 C11 N23 -3.1(16) . . . . ?
Pd1 C10 C11 N23 170.8(7) . . . . ?
C9 C10 C11 C12 -179.8(9) . . . . ?
Pd1 C10 C11 C12 -5.9(12) . . . . ?
N23 C11 C12 C13 -3.2(11) . . . . ?
C10 C11 C12 C13 173.9(9) . . . . ?
C11 C12 C13 C14 1.3(11) . . . . ?
C11 N23 C14 C15 179.3(9) . . . . ?
Zn1 N23 C14 C15 -3.6(14) . . . . ?
C11 N23 C14 C13 -2.9(10) . . . . ?
Zn1 N23 C14 C13 174.2(6) . . . . ?
C12 C13 C14 N23 0.9(11) . . . . ?
C12 C13 C14 C15 178.7(10) . . . . ?
N23 C14 C15 C16 9.6(16) . . . . ?
C13 C14 C15 C16 -167.9(10) . . . . ?
N23 C14 C15 C31 -177.5(9) . . . . ?
C13 C14 C15 C31 5.1(15) . . . . ?
C14 C15 C16 N24 -2.3(17) . . . . ?
C31 C15 C16 N24 -175.0(9) . . . . ?
C14 C15 C16 C17 176.1(10) . . . . ?
C31 C15 C16 C17 3.3(16) . . . . ?
C19 N24 C16 C15 176.4(10) . . . . ?
Zn1 N24 C16 C15 -10.1(15) . . . . ?
C19 N24 C16 C17 -2.2(11) . . . . ?
Zn1 N24 C16 C17 171.4(7) . . . . ?
C15 C16 C17 C18 -177.9(10) . . . . ?
N24 C16 C17 C18 0.7(13) . . . . ?
C16 C17 C18 C19 1.0(13) . . . . ?
C16 N24 C19 C20 -179.6(10) . . . . ?
Zn1 N24 C19 C20 6.8(15) . . . . ?
C16 N24 C19 C18 2.9(11) . . . . ?
Zn1 N24 C19 C18 -170.7(7) . . . . ?
C17 C18 C19 N24 -2.4(13) . . . . ?
C17 C18 C19 C20 -179.9(11) . . . . ?
N24 C19 C20 C1 -10.8(18) . . . . ?
C18 C19 C20 C1 166.3(11) . . . . ?
N21 C1 C20 C19 5.1(18) . . . . ?
C2 C1 C20 C19 -174.2(11) . . . . ?
C4 C5 C25 C30 -100.6(12) . . . . ?
C6 C5 C25 C30 84.6(13) . . . . ?
C4 C5 C25 C26 80.8(12) . . . . ?
C6 C5 C25 C26 -94.0(12) . . . . ?
C30 C25 C26 C27 -0.1(16) . . . . ?
C5 C25 C26 C27 178.5(10) . . . . ?
C25 C26 C27 C28 -0.8(18) . . . . ?
C26 C27 C28 C29 2(2) . . . . ?
C27 C28 C29 C30 -2.4(19) . . . . ?
C26 C25 C30 C29 -0.2(17) . . . . ?
C5 C25 C30 C29 -178.8(10) . . . . ?
C28 C29 C30 C25 1.5(18) . . . . ?
C16 C15 C31 C36 57.1(15) . . . . ?
C14 C15 C31 C36 -116.2(12) . . . . ?
C16 C15 C31 C32 -129.3(11) . . . . ?
C14 C15 C31 C32 57.4(14) . . . . ?
C36 C31 C32 C33 0.2(18) . . . . ?
C15 C31 C32 C33 -173.7(11) . . . . ?
C31 C32 C33 C34 0.3(19) . . . . ?
C32 C33 C34 C35 -4(2) . . . . ?
C33 C34 C35 C36 6(2) . . . . ?
C34 C35 C36 C31 -5.8(18) . . . . ?
C32 C31 C36 C35 2.5(17) . . . . ?
C15 C31 C36 C35 176.1(11) . . . . ?
C49 P1 C37 C38 -169.1(8) . . . . ?
C43 P1 C37 C38 -57.9(9) . . . . ?
Pd1 P1 C37 C38 66.1(8) . . . . ?
C49 P1 C37 C42 13.1(9) . . . . ?
C43 P1 C37 C42 124.3(8) . . . . ?
Pd1 P1 C37 C42 -111.7(8) . . . . ?
C42 C37 C38 C39 -2.4(15) . . . . ?
P1 C37 C38 C39 179.7(8) . . . . ?
C37 C38 C39 C40 3.3(17) . . . . ?
C38 C39 C40 C41 -2.0(17) . . . . ?
C39 C40 C41 C42 -0.1(16) . . . . ?
C40 C41 C42 C37 0.9(16) . . . . ?
C38 C37 C42 C41 0.3(14) . . . . ?
P1 C37 C42 C41 178.1(8) . . . . ?
C37 P1 C43 C48 159.9(8) . . . . ?
C49 P1 C43 C48 -93.1(9) . . . . ?
Pd1 P1 C43 C48 31.4(9) . . . . ?
C37 P1 C43 C44 -16.4(10) . . . . ?
C49 P1 C43 C44 90.7(9) . . . . ?
Pd1 P1 C43 C44 -144.8(8) . . . . ?
C48 C43 C44 C45 0.6(16) . . . . ?
P1 C43 C44 C45 176.9(9) . . . . ?
C43 C44 C45 C46 -0.1(18) . . . . ?
C44 C45 C46 C47 1.1(19) . . . . ?
C45 C46 C47 C48 -2.5(19) . . . . ?
C46 C47 C48 C43 3.0(18) . . . . ?
C44 C43 C48 C47 -2.1(16) . . . . ?
P1 C43 C48 C47 -178.5(9) . . . . ?
C37 P1 C49 C50 70.1(10) . . . . ?
C43 P1 C49 C50 -38.3(10) . . . . ?
Pd1 P1 C49 C50 -161.8(8) . . . . ?
C37 P1 C49 C54 -106.0(8) . . . . ?
C43 P1 C49 C54 145.6(7) . . . . ?
Pd1 P1 C49 C54 22.2(8) . . . . ?
C54 C49 C50 C51 5.0(18) . . . . ?
P1 C49 C50 C51 -171.1(10) . . . . ?
C49 C50 C51 C52 -4(2) . . . . ?
C50 C51 C52 C53 1(2) . . . . ?
C51 C52 C53 C54 0.1(19) . . . . ?
C52 C53 C54 C49 1.3(17) . . . . ?
C50 C49 C54 C53 -3.8(15) . . . . ?
P1 C49 C54 C53 172.4(8) . . . . ?
C61 P2 C55 C56 -137.7(8) . . . . ?
C67 P2 C55 C56 -28.0(9) . . . . ?
Pd1 P2 C55 C56 95.0(8) . . . . ?
C61 P2 C55 C60 49.2(9) . . . . ?
C67 P2 C55 C60 158.9(8) . . . . ?
Pd1 P2 C55 C60 -78.1(8) . . . . ?
C60 C55 C56 C57 3.7(15) . . . . ?
P2 C55 C56 C57 -169.5(9) . . . . ?
C55 C56 C57 C58 -3.7(18) . . . . ?
C56 C57 C58 C59 1(2) . . . . ?
C57 C58 C59 C60 0.9(19) . . . . ?
C58 C59 C60 C55 -0.8(17) . . . . ?
C56 C55 C60 C59 -1.5(14) . . . . ?
P2 C55 C60 C59 171.8(8) . . . . ?
C67 P2 C61 C66 -75.8(10) . . . . ?
C55 P2 C61 C66 32.7(10) . . . . ?
Pd1 P2 C61 C66 160.9(8) . . . . ?
C67 P2 C61 C62 99.4(9) . . . . ?
C55 P2 C61 C62 -152.1(8) . . . . ?
Pd1 P2 C61 C62 -24.0(9) . . . . ?
C66 C61 C62 C63 -0.4(16) . . . . ?
P2 C61 C62 C63 -175.6(8) . . . . ?
C61 C62 C63 C64 0.2(17) . . . . ?
C62 C63 C64 C65 -1(2) . . . . ?
C63 C64 C65 C66 1(2) . . . . ?
C64 C65 C66 C61 -1(2) . . . . ?
C62 C61 C66 C65 1.0(18) . . . . ?
P2 C61 C66 C65 176.1(10) . . . . ?
C61 P2 C67 C72 -166.3(9) . . . . ?
C55 P2 C67 C72 84.9(10) . . . . ?
Pd1 P2 C67 C72 -41.0(10) . . . . ?
C61 P2 C67 C68 12.9(10) . . . . ?
C55 P2 C67 C68 -95.9(10) . . . . ?
Pd1 P2 C67 C68 138.2(8) . . . . ?
C72 C67 C68 C69 -2.2(17) . . . . ?
P2 C67 C68 C69 178.5(9) . . . . ?
C67 C68 C69 C70 -1.6(17) . . . . ?
C68 C69 C70 C71 5.1(19) . . . . ?
C69 C70 C71 C72 -4(2) . . . . ?
C70 C71 C72 C67 0(2) . . . . ?
C68 C67 C72 C71 3.0(18) . . . . ?
P2 C67 C72 C71 -177.7(10) . . . . ?
C82 Pd2 P3 C121 -132.0(4) . . . . ?
P4 Pd2 P3 C121 -164(2) . . . . ?
Cl2 Pd2 P3 C121 47.7(3) . . . . ?
C82 Pd2 P3 C115 108.4(4) . . . . ?
P4 Pd2 P3 C115 76(2) . . . . ?
Cl2 Pd2 P3 C115 -71.9(3) . . . . ?
C82 Pd2 P3 C109 -13.6(5) . . . . ?
P4 Pd2 P3 C109 -46(2) . . . . ?
Cl2 Pd2 P3 C109 166.2(4) . . . . ?
C82 Pd2 P4 C133 -102.8(4) . . . . ?
P3 Pd2 P4 C133 -71(2) . . . . ?
Cl2 Pd2 P4 C133 77.4(3) . . . . ?
C82 Pd2 P4 C139 136.9(4) . . . . ?
P3 Pd2 P4 C139 169(2) . . . . ?
Cl2 Pd2 P4 C139 -42.9(4) . . . . ?
C82 Pd2 P4 C127 17.2(4) . . . . ?
P3 Pd2 P4 C127 49(2) . . . . ?
Cl2 Pd2 P4 C127 -162.5(4) . . . . ?
N95 Zn2 N93 C73 -82(4) . . . . ?
N96 Zn2 N93 C73 1.1(8) . . . . ?
N94 Zn2 N93 C73 179.9(8) . . . . ?
N95 Zn2 N93 C76 101(4) . . . . ?
N96 Zn2 N93 C76 -175.4(8) . . . . ?
N94 Zn2 N93 C76 3.3(8) . . . . ?
N95 Zn2 N94 C78 177.3(8) . . . . ?
N96 Zn2 N94 C78 58(13) . . . . ?
N93 Zn2 N94 C78 -7.4(8) . . . . ?
N95 Zn2 N94 C81 0.5(7) . . . . ?
N96 Zn2 N94 C81 -119(13) . . . . ?
N93 Zn2 N94 C81 175.7(7) . . . . ?
N96 Zn2 N95 C86 2.3(8) . . . . ?
N93 Zn2 N95 C86 86(4) . . . . ?
N94 Zn2 N95 C86 -176.5(8) . . . . ?
N96 Zn2 N95 C83 -176.1(8) . . . . ?
N93 Zn2 N95 C83 -93(4) . . . . ?
N94 Zn2 N95 C83 5.1(8) . . . . ?
N95 Zn2 N96 C91 177.7(9) . . . . ?
N93 Zn2 N96 C91 2.4(9) . . . . ?
N94 Zn2 N96 C91 -63(13) . . . . ?
N95 Zn2 N96 C88 -6.4(9) . . . . ?
N93 Zn2 N96 C88 178.4(9) . . . . ?
N94 Zn2 N96 C88 113(13) . . . . ?
C76 N93 C73 C92 174.6(10) . . . . ?
Zn2 N93 C73 C92 -2.5(15) . . . . ?
C76 N93 C73 C74 -3.0(11) . . . . ?
Zn2 N93 C73 C74 179.9(7) . . . . ?
C92 C73 C74 C75 -174.2(11) . . . . ?
N93 C73 C74 C75 3.4(12) . . . . ?
C73 C74 C75 C76 -2.4(12) . . . . ?
C73 N93 C76 C77 -176.3(9) . . . . ?
Zn2 N93 C76 C77 0.8(14) . . . . ?
C73 N93 C76 C75 1.6(10) . . . . ?
Zn2 N93 C76 C75 178.6(6) . . . . ?
C74 C75 C76 N93 0.5(11) . . . . ?
C74 C75 C76 C77 178.4(10) . . . . ?
N93 C76 C77 C78 -2.9(16) . . . . ?
C75 C76 C77 C78 179.6(9) . . . . ?
N93 C76 C77 C97 177.2(9) . . . . ?
C75 C76 C77 C97 -0.3(15) . . . . ?
C81 N94 C78 C77 -174.9(9) . . . . ?
Zn2 N94 C78 C77 7.9(14) . . . . ?
C81 N94 C78 C79 1.0(10) . . . . ?
Zn2 N94 C78 C79 -176.2(6) . . . . ?
C76 C77 C78 N94 -1.6(16) . . . . ?
C97 C77 C78 N94 178.3(9) . . . . ?
C76 C77 C78 C79 -176.9(9) . . . . ?
C97 C77 C78 C79 3.0(14) . . . . ?
N94 C78 C79 C80 -0.1(11) . . . . ?
C77 C78 C79 C80 175.8(9) . . . . ?
C78 C79 C80 C81 -0.8(11) . . . . ?
C78 N94 C81 C82 177.9(9) . . . . ?
Zn2 N94 C81 C82 -4.7(13) . . . . ?
C78 N94 C81 C80 -1.6(10) . . . . ?
Zn2 N94 C81 C80 175.8(6) . . . . ?
C79 C80 C81 N94 1.5(11) . . . . ?
C79 C80 C81 C82 -178.0(9) . . . . ?
N94 C81 C82 C83 3.7(15) . . . . ?
C80 C81 C82 C83 -176.9(9) . . . . ?
N94 C81 C82 Pd2 178.1(7) . . . . ?
C80 C81 C82 Pd2 -2.5(12) . . . . ?
P4 Pd2 C82 C81 89.8(7) . . . . ?
P3 Pd2 C82 C81 -89.0(7) . . . . ?
Cl2 Pd2 C82 C81 -101(13) . . . . ?
P4 Pd2 C82 C83 -95.5(7) . . . . ?
P3 Pd2 C82 C83 85.8(7) . . . . ?
Cl2 Pd2 C82 C83 74(13) . . . . ?
C81 C82 C83 N95 2.9(15) . . . . ?
Pd2 C82 C83 N95 -171.5(7) . . . . ?
C81 C82 C83 C84 179.2(9) . . . . ?
Pd2 C82 C83 C84 4.8(12) . . . . ?
C86 N95 C83 C82 173.8(9) . . . . ?
Zn2 N95 C83 C82 -7.5(13) . . . . ?
C86 N95 C83 C84 -3.0(10) . . . . ?
Zn2 N95 C83 C84 175.6(6) . . . . ?
C82 C83 C84 C85 -175.4(9) . . . . ?
N95 C83 C84 C85 1.5(11) . . . . ?
C83 C84 C85 C86 0.6(11) . . . . ?
C83 N95 C86 C87 -179.4(9) . . . . ?
Zn2 N95 C86 C87 2.0(14) . . . . ?
C83 N95 C86 C85 3.4(10) . . . . ?
Zn2 N95 C86 C85 -175.2(6) . . . . ?
C84 C85 C86 C87 -179.7(10) . . . . ?
C84 C85 C86 N95 -2.5(11) . . . . ?
N95 C86 C87 C88 -4.0(17) . . . . ?
C85 C86 C87 C88 172.7(10) . . . . ?
N95 C86 C87 C103 176.2(9) . . . . ?
C85 C86 C87 C103 -7.1(15) . . . . ?
C86 C87 C88 N96 -0.5(18) . . . . ?
C103 C87 C88 N96 179.3(10) . . . . ?
C86 C87 C88 C89 -179.3(11) . . . . ?
C103 C87 C88 C89 0.5(16) . . . . ?
C91 N96 C88 C87 -176.7(10) . . . . ?
Zn2 N96 C88 C87 6.6(15) . . . . ?
C91 N96 C88 C89 2.2(12) . . . . ?
Zn2 N96 C88 C89 -174.5(7) . . . . ?
C87 C88 C89 C90 177.0(11) . . . . ?
N96 C88 C89 C90 -1.9(13) . . . . ?
C88 C89 C90 C91 0.7(13) . . . . ?
C88 N96 C91 C92 178.4(11) . . . . ?
Zn2 N96 C91 C92 -4.9(17) . . . . ?
C88 N96 C91 C90 -1.8(13) . . . . ?
Zn2 N96 C91 C90 174.9(8) . . . . ?
C89 C90 C91 N96 0.7(14) . . . . ?
C89 C90 C91 C92 -179.6(11) . . . . ?
N93 C73 C92 C91 0.3(19) . . . . ?
C74 C73 C92 C91 177.5(11) . . . . ?
N96 C91 C92 C73 4(2) . . . . ?
C90 C91 C92 C73 -176.1(12) . . . . ?
C76 C77 C97 C102 -118.1(10) . . . . ?
C78 C77 C97 C102 62.0(13) . . . . ?
C76 C77 C97 C98 58.7(13) . . . . ?
C78 C77 C97 C98 -121.2(10) . . . . ?
C102 C97 C98 C99 0.9(14) . . . . ?
C77 C97 C98 C99 -176.0(9) . . . . ?
C97 C98 C99 C100 -0.8(16) . . . . ?
C98 C99 C100 C101 -0.5(17) . . . . ?
C99 C100 C101 C102 1.7(17) . . . . ?
C100 C101 C102 C97 -1.6(17) . . . . ?
C98 C97 C102 C101 0.2(14) . . . . ?
C77 C97 C102 C101 177.1(10) . . . . ?
C86 C87 C103 C104 -66.5(15) . . . . ?
C88 C87 C103 C104 113.7(13) . . . . ?
C86 C87 C103 C108 111.4(12) . . . . ?
C88 C87 C103 C108 -68.4(14) . . . . ?
C108 C103 C104 C105 -0.3(19) . . . . ?
C87 C103 C104 C105 177.7(12) . . . . ?
C103 C104 C105 C106 -4(2) . . . . ?
C104 C105 C106 C107 4(2) . . . . ?
C105 C106 C107 C108 0(2) . . . . ?
C104 C103 C108 C107 5.0(17) . . . . ?
C87 C103 C108 C107 -173.0(11) . . . . ?
C106 C107 C108 C103 -5.1(18) . . . . ?
C121 P3 C109 C114 26.6(9) . . . . ?
C115 P3 C109 C114 136.6(8) . . . . ?
Pd2 P3 C109 C114 -97.4(8) . . . . ?
C121 P3 C109 C110 -160.6(8) . . . . ?
C115 P3 C109 C110 -50.6(9) . . . . ?
Pd2 P3 C109 C110 75.4(8) . . . . ?
C114 C109 C110 C111 -0.9(15) . . . . ?
P3 C109 C110 C111 -173.7(8) . . . . ?
C109 C110 C111 C112 2.4(16) . . . . ?
C110 C111 C112 C113 -2.4(16) . . . . ?
C111 C112 C113 C114 0.8(18) . . . . ?
C110 C109 C114 C113 -0.7(15) . . . . ?
P3 C109 C114 C113 171.9(8) . . . . ?
C112 C113 C114 C109 0.8(17) . . . . ?
C121 P3 C115 C120 -98.4(8) . . . . ?
C109 P3 C115 C120 153.6(8) . . . . ?
Pd2 P3 C115 C120 25.5(9) . . . . ?
C121 P3 C115 C116 81.0(8) . . . . ?
C109 P3 C115 C116 -27.0(9) . . . . ?
Pd2 P3 C115 C116 -155.1(7) . . . . ?
C120 C115 C116 C117 1.5(15) . . . . ?
P3 C115 C116 C117 -177.9(8) . . . . ?
C115 C116 C117 C118 -1.7(16) . . . . ?
C116 C117 C118 C119 3.1(16) . . . . ?
C117 C118 C119 C120 -4.3(15) . . . . ?
C116 C115 C120 C119 -2.8(14) . . . . ?
P3 C115 C120 C119 176.6(8) . . . . ?
C118 C119 C120 C115 4.2(15) . . . . ?
C115 P3 C121 C122 -24.0(10) . . . . ?
C109 P3 C121 C122 85.8(9) . . . . ?
Pd2 P3 C121 C122 -147.9(8) . . . . ?
C115 P3 C121 C126 163.5(8) . . . . ?
C109 P3 C121 C126 -86.7(9) . . . . ?
Pd2 P3 C121 C126 39.6(9) . . . . ?
C126 C121 C122 C123 0.4(17) . . . . ?
P3 C121 C122 C123 -172.0(9) . . . . ?
C121 C122 C123 C124 -0.5(19) . . . . ?
C122 C123 C124 C125 0.5(19) . . . . ?
C123 C124 C125 C126 -0.5(19) . . . . ?
C122 C121 C126 C125 -0.4(17) . . . . ?
P3 C121 C126 C125 172.4(9) . . . . ?
C124 C125 C126 C121 0.5(18) . . . . ?
C133 P4 C127 C128 -127.9(8) . . . . ?
C139 P4 C127 C128 -17.7(9) . . . . ?
Pd2 P4 C127 C128 107.2(8) . . . . ?
C133 P4 C127 C132 55.6(8) . . . . ?
C139 P4 C127 C132 165.9(8) . . . . ?
Pd2 P4 C127 C132 -69.2(8) . . . . ?
C132 C127 C128 C129 0.1(15) . . . . ?
P4 C127 C128 C129 -176.3(7) . . . . ?
C127 C128 C129 C130 -0.6(15) . . . . ?
C128 C129 C130 C131 1.3(16) . . . . ?
C129 C130 C131 C132 -1.6(16) . . . . ?
C128 C127 C132 C131 -0.3(14) . . . . ?
P4 C127 C132 C131 176.1(7) . . . . ?
C130 C131 C132 C127 1.1(15) . . . . ?
C139 P4 C133 C138 -88.8(10) . . . . ?
C127 P4 C133 C138 18.8(10) . . . . ?
Pd2 P4 C133 C138 147.1(8) . . . . ?
C139 P4 C133 C134 90.3(9) . . . . ?
C127 P4 C133 C134 -162.1(8) . . . . ?
Pd2 P4 C133 C134 -33.8(9) . . . . ?
C138 C133 C134 C135 -2.1(16) . . . . ?
P4 C133 C134 C135 178.8(9) . . . . ?
C133 C134 C135 C136 2.4(18) . . . . ?
C134 C135 C136 C137 -4(2) . . . . ?
C135 C136 C137 C138 6(2) . . . . ?
C136 C137 C138 C133 -6.1(18) . . . . ?
C134 C133 C138 C137 4.0(16) . . . . ?
P4 C133 C138 C137 -176.9(9) . . . . ?
C133 P4 C139 C140 35.6(10) . . . . ?
C127 P4 C139 C140 -72.4(10) . . . . ?
Pd2 P4 C139 C140 159.5(8) . . . . ?
C133 P4 C139 C144 -150.4(8) . . . . ?
C127 P4 C139 C144 101.7(9) . . . . ?
Pd2 P4 C139 C144 -26.5(9) . . . . ?
C144 C139 C140 C141 -1.6(18) . . . . ?
P4 C139 C140 C141 172.5(10) . . . . ?
C139 C140 C141 C142 0(2) . . . . ?
C140 C141 C142 C143 2(2) . . . . ?
C141 C142 C143 C144 -3(2) . . . . ?
C140 C139 C144 C143 0.8(16) . . . . ?
P4 C139 C144 C143 -173.6(9) . . . . ?
C142 C143 C144 C139 1.4(19) . . . . ?
